data_4320197
loop_
_publ_author_name
'Cora E. MacBeth'
'Brian S. Hammes'
'Victor G. Young,'
'A. S. Borovik'

_publ_section_title
;
 Hydrogen-Bonding Cavities about Metal Ions: Synthesis, Structure, and
 Physical Properties for a Series of Monomeric M-OH Complexes Derived from
 Water
;
_journal_name_full 'Inorganic Chemistry'
_journal_page_first 4733
_journal_page_last 4741
_journal_paper_doi 10.1021/ic010250w
_journal_volume 40
_journal_year 2001
_chemical_compound_source 'Prof. A. Borovik - University of Kansas'
_chemical_formula_sum 'C74 H158 K4 N22 O16 Zn2'
_chemical_formula_weight 1899.36
_chemical_name_common 00082a
_chemical_name_systematic
;
  ?
;
_space_group_IT_number 14
_symmetry_cell_setting monoclinic
_symmetry_space_group_name_Hall '-P 2yn'
_symmetry_space_group_name_H-M 'P 1 21/n 1'
_atom_sites_solution_hydrogens geom
_atom_sites_solution_primary direct
_atom_sites_solution_secondary difmap
_audit_creation_method SHELXL
_cell_angle_alpha 90.00
_cell_angle_beta 106.4150(10)
_cell_angle_gamma 90.00
_cell_formula_units_Z 4
_cell_length_a 30.675(2)
_cell_length_b 11.5035(8)
_cell_length_c 30.727(2)
_cell_measurement_temperature 173(2)
_cell_volume 10400.7(12)
_computing_structure_refinement 'SHELXL-93 (Sheldrick, 1993)'
_computing_structure_solution 'SHELXS-86 (Sheldrick, 1990)'
_diffrn_ambient_temperature 173(2)
_diffrn_radiation_monochromator graphite
_diffrn_radiation_source 'fine-focus sealed tube'
_diffrn_radiation_type MoK\a
_diffrn_radiation_wavelength 0.71073
_diffrn_reflns_av_R_equivalents 0.0398
_diffrn_reflns_av_sigmaI/netI 0.0488
_diffrn_reflns_limit_h_max 35
_diffrn_reflns_limit_h_min -36
_diffrn_reflns_limit_k_max 13
_diffrn_reflns_limit_k_min 0
_diffrn_reflns_limit_l_max 36
_diffrn_reflns_limit_l_min 0
_diffrn_reflns_number 24772
_diffrn_reflns_theta_max 25.05
_diffrn_reflns_theta_min 1.36
_exptl_absorpt_coefficient_mu 0.685
_exptl_absorpt_correction_T_max 1.000
_exptl_absorpt_correction_T_min 0.831
_exptl_absorpt_correction_type 'SADABS (Shelsrick, 1996)'
_exptl_crystal_colour light-ellow
_exptl_crystal_density_diffrn 1.213
_exptl_crystal_description Plate
_exptl_crystal_F_000 4080
_exptl_crystal_size_max 0.38
_exptl_crystal_size_mid 0.31
_exptl_crystal_size_min 0.13
_refine_diff_density_max 0.813
_refine_diff_density_min -0.353
_refine_diff_density_rms 0.057
_refine_ls_extinction_method none
_refine_ls_goodness_of_fit_all 0.955
_refine_ls_goodness_of_fit_obs 1.056
_refine_ls_matrix_type full
_refine_ls_number_parameters 1146
_refine_ls_number_reflns 18382
_refine_ls_number_restraints 641
_refine_ls_restrained_S_all 1.029
_refine_ls_restrained_S_obs 1.145
_refine_ls_R_factor_all 0.0701
_refine_ls_R_factor_obs 0.0478
_refine_ls_shift/esd_max -0.016
_refine_ls_shift/esd_mean 0.000
_refine_ls_structure_factor_coef Fsqd
_refine_ls_weighting_details 'w=1/[\s^2^(Fo^2^)+(0.0735P)^2^+0.0000P] where P=(Fo^2^+2Fc^2^)/3'
_refine_ls_weighting_scheme calc
_refine_ls_wR_factor_all 0.1253
_refine_ls_wR_factor_obs 0.1160
_reflns_number_observed 13174
_reflns_number_total 18382
_reflns_observed_criterion >2sigma(I)
_cod_data_source_file ic010250w_3.cif
_cod_data_source_block 00082a
_cod_depositor_comments
;
The following automatic conversions were performed:

'_symmetry_cell_setting' value 'Monoclinic' changed to 'monoclinic'
according to the built-in table from CIF Core dictionary named
'cif_core.dic' version 2.4.1 from 2010-06-29.

Automatic conversion script
Id: cif_fix_values 1646 2011-03-28 12:23:43Z adriana 

The following automatic conversions were performed:

'_refine_ls_weighting_scheme' value 'calc
w=1/[\s^2^(Fo^2^)+(0.0735P)^2^+0.0000P] where P=(Fo^2^+2Fc^2^)/3' was
changed to 'calc'. New tag '_refine_ls_weighting_details' was
created. The value of the new tag was set to
'w=1/[\s^2^(Fo^2^)+(0.0735P)^2^+0.0000P] where P=(Fo^2^+2Fc^2^)/3'.

Automatic conversion script
Id: cif_fix_values 3143 2015-03-26 13:38:13Z robertas 
;
_cod_database_code 4320197

loop_
_symmetry_equiv_pos_as_xyz
'x, y, z'
'-x+1/2, y+1/2, -z+1/2'
'-x, -y, -z'
'x-1/2, -y-1/2, z-1/2'

loop_
_atom_site_aniso_label
_atom_site_aniso_U_11
_atom_site_aniso_U_22
_atom_site_aniso_U_33
_atom_site_aniso_U_23
_atom_site_aniso_U_13
_atom_site_aniso_U_12
Zn1A 0.0336(3) 0.0423(3) 0.0358(3) -0.0005(2) 0.0119(2) 0.0031(2)
O1A 0.037(2) 0.055(2) 0.041(2) 0.0015(14) 0.0140(15) 0.0054(13)
N1A 0.037(2) 0.050(2) 0.047(3) 0.002(2) 0.017(2) 0.005(2)
C1A 0.049(3) 0.076(4) 0.063(4) 0.009(3) 0.022(3) 0.014(3)
C2A 0.032(3) 0.094(4) 0.052(4) 0.002(3) 0.013(2) 0.003(2)
N2A 0.032(2) 0.068(3) 0.040(3) 0.003(2) 0.012(2) 0.003(2)
C3A 0.041(3) 0.057(3) 0.042(3) 0.003(2) 0.009(2) 0.002(2)
O2A 0.040(2) 0.093(3) 0.037(2) 0.002(2) 0.000(2) 0.009(2)
N3A 0.039(3) 0.207(7) 0.039(3) 0.029(3) 0.011(2) 0.006(3)
C4A 0.051(3) 0.162(7) 0.040(3) 0.024(4) 0.018(3) 0.012(4)
C5A 0.171(10) 0.140(8) 0.155(9) 0.010(7) 0.122(8) 0.033(7)
C6A 0.055(5) 0.462(19) 0.065(5) 0.086(8) 0.027(4) 0.015(8)
C7A 0.136(7) 0.128(7) 0.099(6) 0.032(5) 0.071(5) 0.016(5)
C8A 0.059(3) 0.054(3) 0.057(3) -0.001(2) 0.031(3) 0.008(2)
C9A 0.057(3) 0.040(3) 0.057(3) -0.003(2) 0.026(3) 0.006(2)
N4A 0.041(2) 0.036(2) 0.044(2) 0.002(2) 0.020(2) 0.009(2)
C10A 0.055(3) 0.031(3) 0.039(3) 0.001(2) 0.015(2) 0.003(2)
O3A 0.067(2) 0.038(2) 0.061(2) -0.005(2) 0.026(2) 0.001(2)
N5A 0.047(2) 0.026(2) 0.067(3) -0.004(2) 0.022(2) -0.001(2)
C11A 0.048(3) 0.046(3) 0.066(3) -0.011(2) 0.022(2) -0.013(2)
C12A 0.055(3) 0.081(4) 0.084(4) -0.024(3) 0.015(3) -0.014(3)
C13A 0.048(3) 0.064(4) 0.104(5) -0.023(3) 0.032(3) -0.008(3)
C14A 0.092(4) 0.071(4) 0.089(5) 0.006(3) 0.052(4) -0.014(3)
C15A 0.049(3) 0.063(4) 0.086(4) 0.003(3) 0.036(3) -0.001(3)
C16A 0.047(3) 0.049(3) 0.062(3) 0.006(2) 0.027(2) 0.002(2)
N6A 0.046(2) 0.034(2) 0.061(3) 0.003(2) 0.024(2) 0.004(2)
C17A 0.047(3) 0.030(3) 0.058(3) -0.009(2) 0.015(2) -0.005(2)
O4A 0.056(2) 0.045(2) 0.060(2) 0.009(2) 0.012(2) 0.007(2)
N7A 0.056(3) 0.035(2) 0.113(4) 0.006(2) 0.042(3) 0.006(2)
C18A 0.052(3) 0.042(3) 0.087(4) 0.006(3) 0.027(3) 0.012(2)
C19A 0.119(6) 0.092(5) 0.120(6) -0.033(4) 0.066(5) 0.011(4)
C20A 0.082(5) 0.069(4) 0.241(9) 0.036(5) 0.098(6) 0.025(4)
C21A 0.076(4) 0.135(7) 0.093(5) 0.029(4) 0.018(4) 0.046(4)
Zn1B 0.0358(3) 0.0346(3) 0.0340(3) 0.0019(2) 0.0122(2) 0.0004(2)
O1B 0.040(2) 0.056(2) 0.038(2) 0.0064(14) 0.0134(15) -0.0001(14)
N1B 0.044(2) 0.042(2) 0.041(2) 0.000(2) 0.017(2) -0.004(2)
C1B 0.058(3) 0.063(3) 0.034(3) 0.004(2) 0.019(2) 0.000(2)
C2B 0.047(3) 0.063(3) 0.036(3) 0.000(2) 0.010(2) -0.001(2)
N2B 0.043(2) 0.047(2) 0.035(2) -0.001(2) 0.011(2) -0.004(2)
C3B 0.039(3) 0.065(3) 0.039(3) 0.005(2) 0.009(2) 0.005(2)
O2B 0.042(2) 0.079(2) 0.040(2) -0.001(2) 0.000(2) 0.003(2)
N3B 0.042(3) 0.178(6) 0.040(3) -0.003(3) 0.004(2) 0.031(3)
C4B 0.039(3) 0.167(7) 0.046(4) 0.012(4) 0.014(3) 0.015(4)
C5B 0.116(6) 0.136(7) 0.152(8) 0.027(6) 0.084(6) 0.046(6)
C6B 0.070(5) 0.173(8) 0.110(7) 0.011(6) 0.034(5) -0.007(5)
C7B 0.060(5) 0.347(14) 0.061(5) -0.013(6) 0.030(4) 0.039(6)
C8B 0.056(3) 0.052(3) 0.046(3) -0.014(2) 0.022(2) -0.004(2)
C9B 0.051(3) 0.037(3) 0.056(3) -0.004(2) 0.019(2) 0.003(2)
N4B 0.053(2) 0.035(2) 0.046(2) 0.004(2) 0.019(2) 0.005(2)
C10B 0.054(3) 0.036(3) 0.048(3) -0.004(2) 0.011(2) 0.000(2)
O3B 0.070(2) 0.045(2) 0.066(2) 0.007(2) 0.013(2) 0.015(2)
N5B 0.101(3) 0.035(2) 0.052(3) 0.015(2) 0.033(2) 0.015(2)
C11B 0.100(4) 0.042(3) 0.052(3) 0.016(2) 0.026(3) 0.006(3)
C12B 0.220(10) 0.079(5) 0.120(6) -0.020(4) 0.106(7) -0.059(6)
C13B 0.124(7) 0.207(10) 0.065(5) 0.032(5) 0.014(4) 0.056(7)
C14B 0.142(6) 0.058(4) 0.061(4) 0.017(3) 0.047(4) 0.012(4)
C15B 0.050(3) 0.052(3) 0.046(3) 0.001(2) 0.029(2) -0.002(2)
C16B 0.058(3) 0.041(3) 0.053(3) -0.005(2) 0.025(2) -0.006(2)
N6B 0.046(2) 0.036(2) 0.038(2) -0.001(2) 0.019(2) -0.004(2)
C17B 0.039(3) 0.035(3) 0.045(3) 0.000(2) 0.013(2) 0.001(2)
O4B 0.060(2) 0.036(2) 0.053(2) -0.0045(14) 0.021(2) -0.0098(15)
N7B 0.070(3) 0.031(2) 0.039(2) 0.000(2) 0.022(2) 0.000(2)
C18B 0.068(3) 0.041(3) 0.043(3) -0.005(2) 0.023(2) -0.001(2)
C19B 0.124(5) 0.060(4) 0.051(3) -0.012(3) 0.047(3) -0.015(3)
C20B 0.082(4) 0.087(4) 0.052(3) -0.021(3) 0.018(3) -0.017(3)
C21B 0.072(4) 0.066(4) 0.077(4) -0.008(3) 0.037(3) 0.003(3)
K1 0.0421(6) 0.0577(7) 0.0627(8) -0.0001(5) 0.0037(5) -0.0007(5)
K2 0.0663(8) 0.0546(7) 0.0442(7) 0.0033(5) 0.0049(5) 0.0083(5)
K3 0.0366(6) 0.0388(6) 0.0441(6) 0.0015(4) 0.0090(5) -0.0025(4)
K4 0.0468(6) 0.0409(6) 0.0403(6) -0.0031(4) 0.0062(5) 0.0042(4)
O1D 0.120(4) 0.112(4) 0.175(6) 0.012(4) 0.066(4) -0.014(3)
C1D 0.092(5) 0.121(6) 0.097(6) -0.036(5) -0.004(4) 0.018(5)
C2D 0.096(5) 0.096(5) 0.075(4) -0.017(4) 0.017(3) 0.028(4)
N1D 0.124(6) 0.134(5) 0.103(6) -0.010(4) 0.033(4) 0.024(4)
C3D 0.184(10) 0.157(9) 0.202(11) 0.002(7) 0.129(9) 0.058(7)
C4D 0.154(8) 0.142(7) 0.113(7) 0.037(6) 0.026(6) 0.000(6)
O1E 0.177(5) 0.091(3) 0.109(4) 0.018(3) 0.053(4) 0.002(4)
C1E 0.100(5) 0.087(4) 0.082(5) -0.016(4) 0.001(4) 0.031(4)
C2E 0.100(5) 0.112(5) 0.080(5) -0.027(4) 0.011(3) 0.045(4)
N1E 0.105(5) 0.093(4) 0.096(5) -0.020(3) 0.032(3) 0.007(3)
C3E 0.176(9) 0.098(5) 0.125(7) -0.032(5) 0.097(6) 0.004(5)
C4E 0.115(6) 0.099(5) 0.111(6) -0.009(4) 0.028(5) -0.033(5)
O1F 0.060(3) 0.127(4) 0.056(3) -0.001(2) 0.022(2) -0.003(2)
C1F 0.064(4) 0.104(5) 0.076(5) 0.006(4) 0.005(3) -0.005(4)
C2F 0.078(4) 0.087(5) 0.117(6) -0.019(4) 0.024(4) 0.007(4)
N1F 0.066(4) 0.111(4) 0.108(5) 0.025(4) 0.016(3) -0.004(3)
C3F 0.087(5) 0.073(4) 0.130(6) -0.002(4) 0.050(4) 0.017(4)
C4F 0.093(6) 0.122(6) 0.131(7) 0.031(5) 0.068(5) 0.027(4)
O1G 0.074(3) 0.104(4) 0.120(4) -0.013(3) 0.036(3) 0.004(3)
C1G 0.060(7) 0.061(13) 0.119(15) -0.015(8) 0.039(9) -0.014(7)
C2G 0.444(44) 0.134(34) 0.153(29) 0.053(21) 0.179(30) 0.136(27)
N1G 0.065(7) 0.136(21) 0.209(23) -0.069(12) 0.080(11) -0.020(9)
C3G 0.456(43) 0.122(34) 0.315(34) -0.027(21) 0.350(33) -0.042(28)
C4G 0.047(10) 0.435(66) 0.396(54) -0.265(36) 0.000(21) 0.019(21)
O1G' 0.074(3) 0.104(4) 0.120(4) -0.013(3) 0.036(3) 0.004(3)
C1G' 0.074(7) 0.042(8) 0.157(13) -0.041(6) 0.051(7) -0.023(6)
C2G' 0.347(30) 0.092(25) 0.543(47) -0.034(23) 0.376(34) -0.043(20)
N1G' 0.103(11) 0.111(15) 0.174(19) -0.060(8) -0.015(11) 0.043(10)
C3G' 0.380(30) 0.092(22) 0.239(35) 0.069(20) 0.155(27) 0.134(20)
C4G' 0.112(13) 0.276(37) 0.479(57) -0.225(32) -0.085(21) 0.091(19)
O1H 0.057(3) 0.105(3) 0.076(3) 0.000(2) -0.007(2) -0.017(2)
C1H 0.117(6) 0.098(5) 0.081(5) -0.018(4) 0.023(4) -0.025(4)
C2H 0.095(6) 0.112(6) 0.096(6) 0.026(4) -0.025(4) 0.012(4)
N1H 0.120(4) 0.085(4) 0.104(4) -0.034(3) 0.050(4) -0.025(3)
C3H 0.072(4) 0.054(3) 0.076(4) 0.000(3) 0.012(3) -0.004(3)
C4H 0.065(4) 0.107(5) 0.097(5) -0.035(4) 0.013(3) -0.027(3)
O1I 0.068(3) 0.183(5) 0.086(4) -0.027(3) 0.036(3) -0.021(3)
C1I 0.057(8) 0.115(7) 0.034(7) -0.017(7) -0.003(5) -0.026(7)
C2I 0.176(10) 0.121(5) 0.068(5) 0.005(5) 0.023(6) -0.038(6)
N1I 0.090(10) 0.138(8) 0.045(8) 0.035(8) 0.031(6) 0.035(9)
C3I 0.135(15) 0.113(5) 0.078(9) 0.007(5) 0.016(11) 0.005(5)
C4I 0.168(25) 0.196(22) 0.071(14) -0.023(16) 0.077(16) -0.013(18)
O1I' 0.068(3) 0.183(5) 0.086(4) -0.027(3) 0.036(3) -0.021(3)
C1I' 0.054(8) 0.106(8) 0.036(8) 0.000(7) -0.001(5) -0.029(7)
C2I' 0.135(15) 0.113(5) 0.078(9) 0.007(5) 0.016(11) 0.005(5)
N1I' 0.096(9) 0.121(7) 0.027(6) 0.029(7) 0.030(5) 0.017(8)
C3I' 0.176(10) 0.121(5) 0.068(5) 0.005(5) 0.023(6) -0.038(6)
C4I' 0.157(27) 0.237(24) 0.115(28) 0.018(22) 0.090(22) 0.052(23)
O1J' 0.076(3) 0.144(5) 0.073(3) 0.036(3) -0.016(3) -0.025(3)
C1J' 0.114(7) 0.117(7) 0.130(7) 0.006(5) 0.043(5) -0.017(5)
C2J' 0.103(7) 0.175(8) 0.083(6) 0.005(5) -0.010(4) -0.057(5)
N1J' 0.101(4) 0.094(4) 0.129(5) 0.021(3) 0.045(4) 0.030(3)
C3J' 0.086(4) 0.058(4) 0.074(4) 0.001(3) 0.002(3) 0.000(3)
C4J' 0.097(5) 0.127(6) 0.060(4) 0.022(4) 0.008(3) 0.035(4)
O1K' 0.144(5) 0.113(4) 0.080(3) 0.000(3) 0.050(3) 0.020(3)
C1K' 0.159(10) 0.122(9) 0.163(8) -0.026(6) 0.044(8) 0.033(6)
C2K' 0.339(18) 0.171(9) 0.184(10) 0.039(8) 0.196(12) 0.090(9)
N1K' 0.230(11) 0.100(7) 0.219(9) -0.060(6) 0.048(8) 0.016(6)
C3K' 0.375(18) 0.078(7) 0.219(11) -0.040(7) 0.144(12) -0.057(9)
C4K' 0.321(17) 0.155(11) 0.146(8) -0.036(7) 0.026(9) 0.041(11)

loop_
_atom_site_label
_atom_site_type_symbol
_atom_site_fract_x
_atom_site_fract_y
_atom_site_fract_z
_atom_site_U_iso_or_equiv
_atom_site_thermal_displace_type
_atom_site_occupancy
_atom_site_calc_flag
_atom_site_refinement_flags
_atom_site_disorder_group
Zn1A Zn 0.41685(2) -0.24258(6) 0.63297(2) 0.03681(13) Uani 1 d . .
O1A O 0.47186(10) -0.2496(3) 0.60877(11) 0.0440(8) Uani 1 d . .
H1A H 0.4884(9) -0.3059(26) 0.6207(13) 0.066 Uiso 1 calc R .
N1A N 0.35580(13) -0.2348(3) 0.66103(13) 0.0436(9) Uani 1 d . .
C1A C 0.3184(2) -0.1863(5) 0.6247(2) 0.0611(14) Uani 1 d . .
H1AB H 0.3209(2) -0.1005(5) 0.6248(2) 0.073 Uiso 1 calc R .
H1AC H 0.2890(2) -0.2065(5) 0.6303(2) 0.073 Uiso 1 calc R .
C2A C 0.3193(2) -0.2334(5) 0.5787(2) 0.0592(14) Uani 1 d . .
H2AA H 0.3102(2) -0.3162(5) 0.5760(2) 0.071 Uiso 1 calc R .
H2AB H 0.2976(2) -0.1896(5) 0.5542(2) 0.071 Uiso 1 calc R .
N2A N 0.36537(12) -0.2217(3) 0.57409(13) 0.0462(10) Uani 1 d . .
C3A C 0.3665(2) -0.2080(4) 0.5316(2) 0.0470(12) Uani 1 d . .
O2A O 0.33216(11) -0.2028(3) 0.49706(11) 0.0587(9) Uani 1 d . .
N3A N 0.4090(2) -0.1934(6) 0.5263(2) 0.095(2) Uani 1 d . .
H3A H 0.4320(2) -0.1968(6) 0.5510(2) 0.114 Uiso 1 calc R .
C4A C 0.4200(2) -0.1726(7) 0.4837(2) 0.084(2) Uani 1 d . .
C5A C 0.4023(4) -0.2670(8) 0.4490(4) 0.140(4) Uani 1 d . .
H5AA H 0.4183(4) -0.3399(8) 0.4597(4) 0.210 Uiso 1 d R .
H5AB H 0.4074(4) -0.2448(8) 0.4201(4) 0.210 Uiso 1 d R .
H5AC H 0.3696(4) -0.2777(8) 0.4448(4) 0.210 Uiso 1 d R .
C6A C 0.4717(2) -0.1707(11) 0.4959(2) 0.192(6) Uani 1 d . .
H6AA H 0.4833(2) -0.2499(11) 0.5031(2) 0.288 Uiso 1 d R .
H6AB H 0.4837(2) -0.1204(11) 0.5222(2) 0.288 Uiso 1 d R .
H6AC H 0.4812(2) -0.1411(11) 0.4701(2) 0.288 Uiso 1 d R .
C7A C 0.4014(3) -0.0565(7) 0.4641(2) 0.113(3) Uani 1 d . .
H7AA H 0.4122(3) 0.0041(7) 0.4871(2) 0.170 Uiso 1 d R .
H7AB H 0.3681(3) -0.0586(7) 0.4552(2) 0.170 Uiso 1 d R .
H7AC H 0.4119(3) -0.0393(7) 0.4375(2) 0.170 Uiso 1 d R .
C8A C 0.3685(2) -0.1562(4) 0.7005(2) 0.0538(13) Uani 1 d . .
H8AA H 0.3859(2) -0.1999(4) 0.7276(2) 0.065 Uiso 1 calc R .
H8AB H 0.3407(2) -0.1256(4) 0.7067(2) 0.065 Uiso 1 calc R .
C9A C 0.3969(2) -0.0561(4) 0.6917(2) 0.0493(12) Uani 1 d . .
H9AA H 0.3778(2) -0.0044(4) 0.6682(2) 0.059 Uiso 1 calc R .
H9AB H 0.4087(2) -0.0102(4) 0.7199(2) 0.059 Uiso 1 calc R .
N4A N 0.43474(12) -0.0999(3) 0.67666(12) 0.0386(8) Uani 1 d . .
C10A C 0.4711(2) -0.0308(4) 0.68507(15) 0.0413(11) Uani 1 d . .
O3A O 0.47388(11) 0.0694(3) 0.70204(11) 0.0537(8) Uani 1 d . .
N5A N 0.50907(12) -0.0804(3) 0.67533(13) 0.0451(9) Uani 1 d . .
H5A H 0.50869(12) -0.1558(3) 0.67038(13) 0.054 Uiso 1 calc R .
C11A C 0.5490(2) -0.0156(4) 0.6729(2) 0.0524(12) Uani 1 d . .
C12A C 0.5745(2) 0.0329(5) 0.7189(2) 0.074(2) Uani 1 d . .
H12A H 0.5812(2) -0.0300(5) 0.7413(2) 0.111 Uiso 1 d R .
H12B H 0.5558(2) 0.0920(5) 0.7280(2) 0.111 Uiso 1 d R .
H12C H 0.6030(2) 0.0680(5) 0.7170(2) 0.111 Uiso 1 d R .
C13A C 0.5791(2) -0.1030(5) 0.6570(2) 0.070(2) Uani 1 d . .
H13A H 0.5625(2) -0.1336(5) 0.6272(2) 0.105 Uiso 1 d R .
H13B H 0.5871(2) -0.1671(5) 0.6789(2) 0.105 Uiso 1 d R .
H13C H 0.6068(2) -0.0641(5) 0.6549(2) 0.105 Uiso 1 d R .
C14A C 0.5360(2) 0.0830(5) 0.6385(2) 0.079(2) Uani 1 d . .
H14A H 0.5180(2) 0.0520(5) 0.6093(2) 0.118 Uiso 1 d R .
H14B H 0.5637(2) 0.1195(5) 0.6348(2) 0.118 Uiso 1 d R .
H14C H 0.5182(2) 0.1411(5) 0.6493(2) 0.118 Uiso 1 d R .
C15A C 0.3483(2) -0.3546(5) 0.6724(2) 0.0629(14) Uani 1 d . .
H15A H 0.3326(2) -0.3971(5) 0.6443(2) 0.076 Uiso 1 calc R .
H15B H 0.3282(2) -0.3555(5) 0.6926(2) 0.076 Uiso 1 calc R .
C16A C 0.3929(2) -0.4172(4) 0.6960(2) 0.0500(12) Uani 1 d . .
H16A H 0.4037(2) -0.3913(4) 0.7280(2) 0.060 Uiso 1 calc R .
H16B H 0.3874(2) -0.5020(4) 0.6959(2) 0.060 Uiso 1 calc R .
N6A N 0.42749(12) -0.3934(3) 0.67347(13) 0.0449(9) Uani 1 d . .
C17A C 0.4615(2) -0.4703(4) 0.6830(2) 0.0453(11) Uani 1 d . .
O4A O 0.46242(11) -0.5623(3) 0.70432(11) 0.0548(8) Uani 1 d . .
N7A N 0.49999(13) -0.4358(3) 0.6710(2) 0.0641(12) Uani 1 d . .
H7A H 0.50411(13) -0.3608(3) 0.6680(2) 0.077 Uiso 1 calc R .
C18A C 0.5340(2) -0.5153(4) 0.6631(2) 0.0586(14) Uani 1 d . .
C19A C 0.5124(2) -0.5988(6) 0.6262(2) 0.104(2) Uani 1 d . .
H19A H 0.4949(2) -0.5558(6) 0.5995(2) 0.156 Uiso 1 d R .
H19B H 0.4921(2) -0.6508(6) 0.6366(2) 0.156 Uiso 1 d R .
H19C H 0.5360(2) -0.6448(6) 0.6184(2) 0.156 Uiso 1 d R .
C20A C 0.5679(2) -0.4434(6) 0.6481(3) 0.120(3) Uani 1 d . .
H20A H 0.5519(2) -0.3948(6) 0.6223(3) 0.179 Uiso 1 d R .
H20B H 0.5893(2) -0.4946(6) 0.6390(3) 0.179 Uiso 1 d R .
H20C H 0.5845(2) -0.3936(6) 0.6732(3) 0.179 Uiso 1 d R .
C21A C 0.5585(2) -0.5828(7) 0.7059(2) 0.103(2) Uani 1 d . .
H21A H 0.5363(2) -0.6271(7) 0.7166(2) 0.154 Uiso 1 d R .
H21B H 0.5744(2) -0.5281(7) 0.7295(2) 0.154 Uiso 1 d R .
H21C H 0.5806(2) -0.6363(7) 0.6991(2) 0.154 Uiso 1 d R .
Zn1B Zn 0.63338(2) 0.21787(4) 0.91778(2) 0.03433(13) Uani 1 d . .
O1B O 0.60937(10) 0.2120(3) 0.97252(10) 0.0441(8) Uani 1 d . .
H1B H 0.5894(12) 0.1600(29) 0.9688(7) 0.066 Uiso 1 calc R .
N1B N 0.66270(13) 0.2256(3) 0.85726(13) 0.0414(9) Uani 1 d . .
C1B C 0.6274(2) 0.2786(4) 0.8205(2) 0.0505(11) Uani 1 d . .
H1BB H 0.6328(2) 0.2588(4) 0.7911(2) 0.061 Uiso 1 calc R .
H1BC H 0.6290(2) 0.3642(4) 0.8239(2) 0.061 Uiso 1 calc R .
C2B C 0.5799(2) 0.2371(4) 0.8204(2) 0.0488(12) Uani 1 d . .
H2BA H 0.5566(2) 0.2854(4) 0.7993(2) 0.059 Uiso 1 calc R .
H2BB H 0.5756(2) 0.1554(4) 0.8099(2) 0.059 Uiso 1 calc R .
N2B N 0.57502(13) 0.2459(3) 0.86628(12) 0.0415(9) Uani 1 d . .
C3B C 0.5317(2) 0.2604(4) 0.8665(2) 0.0483(12) Uani 1 d . .
O2B O 0.49814(11) 0.2663(3) 0.83217(11) 0.0559(9) Uani 1 d . .
N3B N 0.5251(2) 0.2734(5) 0.9086(2) 0.088(2) Uani 1 d . .
H3B H 0.5490(2) 0.2618(5) 0.9320(2) 0.106 Uiso 1 calc R .
C4B C 0.4831(2) 0.3042(7) 0.9189(2) 0.083(2) Uani 1 d . .
C5B C 0.4670(3) 0.4240(7) 0.9002(3) 0.125(3) Uani 1 d . .
H5BA H 0.4623(3) 0.4246(7) 0.8673(3) 0.188 Uiso 1 d R .
H5BB H 0.4900(3) 0.4822(7) 0.9145(3) 0.188 Uiso 1 d R .
H5BC H 0.4383(3) 0.4425(7) 0.9068(3) 0.188 Uiso 1 d R .
C6B C 0.4457(3) 0.2165(8) 0.8978(3) 0.116(3) Uani 1 d . .
H6BA H 0.4394(3) 0.2181(8) 0.8647(3) 0.174 Uiso 1 d R .
H6BB H 0.4181(3) 0.2367(8) 0.9061(3) 0.174 Uiso 1 d R .
H6BC H 0.4558(3) 0.1384(8) 0.9090(3) 0.174 Uiso 1 d R .
C7B C 0.4937(2) 0.3041(9) 0.9702(2) 0.154(4) Uani 1 d . .
H7BA H 0.5024(2) 0.2257(9) 0.9819(2) 0.231 Uiso 1 d R .
H7BB H 0.4667(2) 0.3289(9) 0.9789(2) 0.231 Uiso 1 d R .
H7BC H 0.5188(2) 0.3580(9) 0.9830(2) 0.231 Uiso 1 d R .
C8B C 0.6713(2) 0.1056(4) 0.8488(2) 0.0501(12) Uani 1 d . .
H8BA H 0.6912(2) 0.1024(4) 0.8285(2) 0.060 Uiso 1 calc R .
H8BB H 0.6422(2) 0.0676(4) 0.8329(2) 0.060 Uiso 1 calc R .
C9B C 0.6936(2) 0.0384(4) 0.8919(2) 0.0467(11) Uani 1 d . .
H9BA H 0.6924(2) -0.0460(4) 0.8853(2) 0.056 Uiso 1 calc R .
H9BB H 0.7259(2) 0.0613(4) 0.9035(2) 0.056 Uiso 1 calc R .
N4B N 0.67011(12) 0.0626(3) 0.92636(12) 0.0435(9) Uani 1 d . .
C10B C 0.6809(2) -0.0113(4) 0.9613(2) 0.0466(11) Uani 1 d . .
O3B O 0.70500(12) -0.1006(3) 0.96364(12) 0.0618(9) Uani 1 d . .
N5B N 0.66641(15) 0.0211(3) 0.99805(13) 0.0604(12) Uani 1 d . .
H5B H 0.65721(15) 0.0934(3) 0.99882(13) 0.072 Uiso 1 calc R .
C11B C 0.6651(2) -0.0541(4) 1.0358(2) 0.0636(15) Uani 1 d . .
C12B C 0.6413(3) -0.1638(6) 1.0206(3) 0.128(3) Uani 1 d . .
H12D H 0.6105(3) -0.1474(6) 1.0015(3) 0.191 Uiso 1 d R .
H12E H 0.6396(3) -0.2092(6) 1.0471(3) 0.191 Uiso 1 d R .
H12F H 0.6578(3) -0.2082(6) 1.0032(3) 0.191 Uiso 1 d R .
C13B C 0.7145(3) -0.0781(9) 1.0653(2) 0.135(3) Uani 1 d . .
H13D H 0.7303(3) -0.1250(9) 1.0478(2) 0.202 Uiso 1 d R .
H13E H 0.7137(3) -0.1204(9) 1.0927(2) 0.202 Uiso 1 d R .
H13F H 0.7306(3) -0.0043(9) 1.0738(2) 0.202 Uiso 1 d R .
C14B C 0.6409(2) 0.0135(5) 1.0645(2) 0.084(2) Uani 1 d . .
H14D H 0.6099(2) 0.0318(5) 1.0464(2) 0.125 Uiso 1 d R .
H14E H 0.6574(2) 0.0858(5) 1.0750(2) 0.125 Uiso 1 d R .
H14F H 0.6398(2) -0.0335(5) 1.0908(2) 0.125 Uiso 1 d R .
C15B C 0.7040(2) 0.2978(4) 0.8720(2) 0.0463(11) Uani 1 d . .
H15C H 0.7118(2) 0.3286(4) 0.8450(2) 0.056 Uiso 1 calc R .
H15D H 0.7297(2) 0.2495(4) 0.8894(2) 0.056 Uiso 1 calc R .
C16B C 0.6967(2) 0.3988(4) 0.9014(2) 0.0488(12) Uani 1 d . .
H16C H 0.7256(2) 0.4410(4) 0.9141(2) 0.059 Uiso 1 calc R .
H16D H 0.6742(2) 0.4539(4) 0.8828(2) 0.059 Uiso 1 calc R .
N6B N 0.68027(12) 0.3540(3) 0.93802(12) 0.0389(8) Uani 1 d . .
C17B C 0.68616(14) 0.4284(4) 0.97303(15) 0.0398(10) Uani 1 d . .
O4B O 0.70226(10) 0.5285(3) 0.97515(10) 0.0488(8) Uani 1 d . .
N7B N 0.67568(13) 0.3789(3) 1.01040(11) 0.0454(9) Uani 1 d . .
H7B H 0.67312(13) 0.3028(3) 1.01123(11) 0.054 Uiso 1 calc R .
C18B C 0.6687(2) 0.4471(4) 1.0485(2) 0.0493(12) Uani 1 d . .
C19B C 0.6577(2) 0.3595(5) 1.0809(2) 0.074(2) Uani 1 d . .
H19D H 0.6828(2) 0.3041(5) 1.0908(2) 0.111 Uiso 1 d R .
H19E H 0.6298(2) 0.3175(5) 1.0655(2) 0.111 Uiso 1 d R .
H19F H 0.6534(2) 0.4003(5) 1.1074(2) 0.111 Uiso 1 d R .
C20B C 0.7125(2) 0.5145(5) 1.0732(2) 0.074(2) Uani 1 d . .
H20D H 0.7386(2) 0.4619(5) 1.0794(2) 0.110 Uiso 1 d R .
H20E H 0.7094(2) 0.5457(5) 1.1018(2) 0.110 Uiso 1 d R .
H20F H 0.7170(2) 0.5786(5) 1.0539(2) 0.110 Uiso 1 d R .
C21B C 0.6290(2) 0.5322(5) 1.0319(2) 0.068(2) Uani 1 d . .
H21D H 0.6013(2) 0.4889(5) 1.0171(2) 0.102 Uiso 1 d R .
H21E H 0.6358(2) 0.5868(5) 1.0103(2) 0.102 Uiso 1 d R .
H21F H 0.6246(2) 0.5752(5) 1.0579(2) 0.102 Uiso 1 d R .
K1 K 0.73905(4) 0.19214(10) 0.99990(4) 0.0564(3) Uani 1 d . .
K2 K 0.49684(4) -0.25448(10) 0.73954(4) 0.0572(3) Uani 1 d . .
K3 K 0.74613(3) -0.29195(8) 0.95987(3) 0.0403(2) Uani 1 d . .
K4 K 0.46049(4) 0.24833(9) 0.74697(3) 0.0439(2) Uani 1 d . .
O1D O 0.2361(2) 0.0819(5) 0.7192(2) 0.131(2) Uani 1 d DU .
C1D C 0.2539(3) 0.1603(8) 0.6992(3) 0.110(2) Uani 1 d DU .
C2D C 0.2905(2) 0.1315(6) 0.6769(2) 0.091(2) Uani 1 d DU .
H2DA H 0.3194(2) 0.1657(6) 0.6945(2) 0.136 Uiso 1 d R .
H2DB H 0.2822(2) 0.1632(6) 0.6460(2) 0.136 Uiso 1 d R .
H2DC H 0.2938(2) 0.0469(6) 0.6757(2) 0.136 Uiso 1 d R .
N1D N 0.2401(3) 0.2611(7) 0.6995(2) 0.120(2) Uani 1 d DU .
C3D C 0.2025(4) 0.2906(8) 0.7182(4) 0.166(5) Uani 1 d DU .
H3DA H 0.1794(4) 0.3344(8) 0.6956(4) 0.249 Uiso 1 d R .
H3DB H 0.2139(4) 0.3380(8) 0.7456(4) 0.249 Uiso 1 d R .
H3DC H 0.1890(4) 0.2190(8) 0.7260(4) 0.249 Uiso 1 d R .
C4D C 0.2599(3) 0.3559(8) 0.6769(3) 0.138(3) Uani 1 d DU .
H4DA H 0.2776(3) 0.4095(8) 0.7000(3) 0.207 Uiso 1 d R .
H4DB H 0.2352(3) 0.3985(8) 0.6556(3) 0.207 Uiso 1 d R .
H4DC H 0.2797(3) 0.3209(8) 0.6605(3) 0.207 Uiso 1 d R .
O1E O 0.7857(2) 0.0462(4) 0.7691(2) 0.123(2) Uani 1 d DU .
C1E C 0.8034(2) 0.1212(6) 0.7487(2) 0.095(2) Uani 1 d DU .
C2E C 0.8286(2) 0.0814(6) 0.7152(2) 0.100(2) Uani 1 d DU .
H2EA H 0.8578(2) 0.1223(6) 0.7214(2) 0.150 Uiso 1 d R .
H2EB H 0.8103(2) 0.0984(6) 0.6842(2) 0.150 Uiso 1 d R .
H2EC H 0.8341(2) -0.0025(6) 0.7186(2) 0.150 Uiso 1 d R .
N1E N 0.7973(2) 0.2263(5) 0.7541(2) 0.097(2) Uani 1 d DU .
C3E C 0.7747(3) 0.2690(6) 0.7869(3) 0.122(3) Uani 1 d DU .
H3EA H 0.7552(3) 0.3350(6) 0.7740(3) 0.183 Uiso 1 d R .
H3EB H 0.7977(3) 0.2939(6) 0.8145(3) 0.183 Uiso 1 d R .
H3EC H 0.7562(3) 0.2067(6) 0.7944(3) 0.183 Uiso 1 d R .
C4E C 0.8169(3) 0.3163(6) 0.7289(3) 0.109(2) Uani 1 d DU .
H4EA H 0.8350(3) 0.3725(6) 0.7505(3) 0.164 Uiso 1 d R .
H4EB H 0.7921(3) 0.3568(6) 0.7070(3) 0.164 Uiso 1 d R .
H4EC H 0.8364(3) 0.2779(6) 0.7128(3) 0.164 Uiso 1 d R .
O1F O 0.75486(14) -0.2997(4) 0.87813(14) 0.0799(12) Uani 1 d DU .
C1F C 0.7833(2) -0.3045(6) 0.8558(2) 0.084(2) Uani 1 d DU .
C2F C 0.7973(2) -0.4207(5) 0.8381(2) 0.095(2) Uani 1 d DU .
H2FA H 0.7803(2) -0.4849(5) 0.8465(2) 0.142 Uiso 1 d R .
H2FB H 0.8299(2) -0.4331(5) 0.8516(2) 0.142 Uiso 1 d R .
H2FC H 0.7906(2) -0.4174(5) 0.8050(2) 0.142 Uiso 1 d R .
N1F N 0.8008(2) -0.2165(5) 0.8463(2) 0.097(2) Uani 1 d DU .
C3F C 0.7930(2) -0.0995(5) 0.8658(2) 0.093(2) Uani 1 d DU .
H3FA H 0.7749(2) -0.0497(5) 0.8415(2) 0.139 Uiso 1 d R .
H3FB H 0.8223(2) -0.0623(5) 0.8799(2) 0.139 Uiso 1 d R .
H3FC H 0.7767(2) -0.1112(5) 0.8887(2) 0.139 Uiso 1 d R .
C4F C 0.8348(3) -0.2133(7) 0.8186(3) 0.108(3) Uani 1 d DU .
H4FA H 0.8657(3) -0.2183(7) 0.8390(3) 0.162 Uiso 1 d R .
H4FB H 0.8312(3) -0.1405(7) 0.8014(3) 0.162 Uiso 1 d R .
H4FC H 0.8292(3) -0.2793(7) 0.7975(3) 0.162 Uiso 1 d R .
O1G O 0.80454(15) 0.1584(4) 0.9607(2) 0.0973(14) Uani 0.44(2) d PDU 1
C1G C 0.8406(4) 0.1037(14) 0.9814(6) 0.077(5) Uani 0.44(2) d PDU 1
C2G C 0.8486(12) 0.0116(31) 1.0170(12) 0.224(17) Uani 0.44(2) d PDU 1
H2GA H 0.8317(12) 0.0254(31) 1.0391(12) 0.336 Uiso 0.44(2) d PR 1
H2GB H 0.8811(12) 0.0061(31) 1.0327(12) 0.336 Uiso 0.44(2) d PR 1
H2GC H 0.8383(12) -0.0611(31) 1.0007(12) 0.336 Uiso 0.44(2) d PR 1
N1G N 0.8773(4) 0.1383(18) 0.9732(8) 0.128(7) Uani 0.44(2) d PDU 1
C3G C 0.8688(13) 0.2318(29) 0.9364(12) 0.248(19) Uani 0.44(2) d PDU 1
H3GA H 0.8847(13) 0.2137(29) 0.9137(12) 0.372 Uiso 0.44(2) d PR 1
H3GB H 0.8816(13) 0.3028(29) 0.9527(12) 0.372 Uiso 0.44(2) d PR 1
H3GC H 0.8364(13) 0.2437(29) 0.9212(12) 0.372 Uiso 0.44(2) d PR 1
C4G C 0.9227(6) 0.0946(40) 0.9941(16) 0.306(23) Uani 0.44(2) d PDU 1
H4GA H 0.9463(6) 0.1525(40) 0.9946(16) 0.458 Uiso 0.44(2) d PR 1
H4GB H 0.9274(6) 0.0262(40) 0.9770(16) 0.458 Uiso 0.44(2) d PR 1
H4GC H 0.9244(6) 0.0716(40) 1.0253(16) 0.458 Uiso 0.44(2) d PR 1
O1G' O 0.80454(15) 0.1584(4) 0.9607(2) 0.0973(14) Uani 0.56(2) d PDU 2
C1G' C 0.8453(4) 0.1546(10) 0.9649(5) 0.087(4) Uani 0.56(2) d PDU 2
C2G' C 0.8735(10) 0.2291(24) 0.9431(13) 0.276(18) Uani 0.56(2) d PDU 2
H2GD H 0.9061(10) 0.2290(24) 0.9590(13) 0.415 Uiso 0.56(2) d PR 2
H2GE H 0.8621(10) 0.3091(24) 0.9402(13) 0.415 Uiso 0.56(2) d PR 2
H2GF H 0.8686(10) 0.1951(24) 0.9129(13) 0.415 Uiso 0.56(2) d PR 2
N1G' N 0.8692(4) 0.0829(14) 0.9947(6) 0.141(7) Uani 0.56(2) d PDU 2
C3G' C 0.8398(10) 0.0096(24) 1.0165(12) 0.223(15) Uani 0.56(2) d PDU 2
H3GD H 0.8467(10) 0.0391(24) 1.0476(12) 0.335 Uiso 0.56(2) d PR 2
H3GE H 0.8473(10) -0.0732(24) 1.0170(12) 0.335 Uiso 0.56(2) d PR 2
H3GF H 0.8073(10) 0.0203(24) 1.0013(12) 0.335 Uiso 0.56(2) d PR 2
C4G' C 0.9181(6) 0.0709(30) 1.0084(13) 0.324(21) Uani 0.56(2) d PDU 2
H4GD H 0.9267(6) -0.0102(30) 1.0161(13) 0.485 Uiso 0.56(2) d PR 2
H4GE H 0.9321(6) 0.1207(30) 1.0345(13) 0.485 Uiso 0.56(2) d PR 2
H4GF H 0.9287(6) 0.0947(30) 0.9824(13) 0.485 Uiso 0.56(2) d PR 2
O1H O 0.80155(14) 0.2364(4) 1.07544(14) 0.0843(13) Uani 1 d DU .
C1H C 0.8422(3) 0.2669(7) 1.0886(2) 0.100(2) Uani 1 d DU .
C2H C 0.8778(2) 0.2087(6) 1.1283(2) 0.112(3) Uani 1 d DU .
H2HA H 0.8820(2) 0.2558(6) 1.1557(2) 0.167 Uiso 1 d R .
H2HB H 0.9067(2) 0.2022(6) 1.1209(2) 0.167 Uiso 1 d R .
H2HC H 0.8672(2) 0.1310(6) 1.1335(2) 0.167 Uiso 1 d R .
N1H N 0.8573(2) 0.3521(5) 1.0739(2) 0.099(2) Uani 1 d DU .
C3H C 0.8231(2) 0.4155(5) 1.0338(2) 0.0689(15) Uani 1 d DU .
H3HA H 0.8254(2) 0.3837(5) 1.0050(2) 0.103 Uiso 1 d R .
H3HB H 0.8300(2) 0.4988(5) 1.0352(2) 0.103 Uiso 1 d R .
H3HC H 0.7921(2) 0.4039(5) 1.0361(2) 0.103 Uiso 1 d R .
C4H C 0.9060(2) 0.3949(6) 1.0848(2) 0.092(2) Uani 1 d DU .
H4HA H 0.9063(2) 0.4800(6) 1.0839(2) 0.138 Uiso 1 d R .
H4HB H 0.9202(2) 0.3638(6) 1.0625(2) 0.138 Uiso 1 d R .
H4HC H 0.9229(2) 0.3682(6) 1.1152(2) 0.138 Uiso 1 d R .
O1I O 0.3812(2) 0.2373(5) 0.7604(2) 0.109(2) Uani 0.501(13) d PDU 3
C1I C 0.3563(4) 0.2144(11) 0.7841(4) 0.072(3) Uani 0.501(13) d PDU 3
C2I C 0.3421(16) 0.0970(15) 0.7987(16) 0.124(3) Uani 0.501(13) d PDU 3
H2IA H 0.3358(16) 0.1044(15) 0.8281(16) 0.186 Uiso 0.501(13) d PR 3
H2IB H 0.3669(16) 0.0414(15) 0.8013(16) 0.186 Uiso 0.501(13) d PR 3
H2IC H 0.3148(16) 0.0695(15) 0.7759(16) 0.186 Uiso 0.501(13) d PR 3
N1I N 0.3369(5) 0.3032(11) 0.7974(4) 0.088(4) Uani 0.501(13) d PDU 3
C3I C 0.3506(16) 0.4212(14) 0.7860(16) 0.112(6) Uani 0.501(13) d PDU 3
H3IA H 0.3377(16) 0.4356(14) 0.7534(16) 0.168 Uiso 0.501(13) d PR 3
H3IB H 0.3838(16) 0.4270(14) 0.7938(16) 0.168 Uiso 0.501(13) d PR 3
H3IC H 0.3390(16) 0.4791(14) 0.8033(16) 0.168 Uiso 0.501(13) d PR 3
C4I C 0.3041(12) 0.2893(29) 0.8238(12) 0.136(10) Uani 0.501(13) d PDU 3
H4IA H 0.2821(12) 0.3532(29) 0.8188(12) 0.204 Uiso 0.501(13) d PR 3
H4IB H 0.3217(12) 0.2874(29) 0.8558(12) 0.204 Uiso 0.501(13) d PR 3
H4IC H 0.2878(12) 0.2155(29) 0.8157(12) 0.204 Uiso 0.501(13) d PR 3
O1I' O 0.3812(2) 0.2373(5) 0.7604(2) 0.109(2) Uani 0.499(13) d PDU 4
C1I' C 0.3591(4) 0.2953(11) 0.7837(4) 0.068(3) Uani 0.499(13) d PDU 4
C2I' C 0.3589(16) 0.4241(13) 0.7925(16) 0.112(6) Uani 0.499(13) d PDU 4
H2ID H 0.3281(16) 0.4542(13) 0.7791(16) 0.168 Uiso 0.499(13) d PR 4
H2IE H 0.3801(16) 0.4636(13) 0.7788(16) 0.168 Uiso 0.499(13) d PR 4
H2IF H 0.3680(16) 0.4385(13) 0.8252(16) 0.168 Uiso 0.499(13) d PR 4
N1I' N 0.3352(5) 0.2379(11) 0.8043(4) 0.079(4) Uani 0.499(13) d PDU 4
C3I' C 0.3373(16) 0.1061(14) 0.8003(16) 0.124(3) Uani 0.499(13) d PDU 4
H3ID H 0.3058(16) 0.0791(14) 0.7901(16) 0.186 Uiso 0.499(13) d PR 4
H3IE H 0.3527(16) 0.0703(14) 0.8296(16) 0.186 Uiso 0.499(13) d PR 4
H3IF H 0.3531(16) 0.0841(14) 0.7779(16) 0.186 Uiso 0.499(13) d PR 4
C4I' C 0.3093(12) 0.2894(31) 0.8329(12) 0.159(13) Uani 0.499(13) d PDU 4
H4ID H 0.3125(12) 0.2446(31) 0.8608(12) 0.238 Uiso 0.499(13) d PR 4
H4IE H 0.2771(12) 0.2932(31) 0.8157(12) 0.238 Uiso 0.499(13) d PR 4
H4IF H 0.3210(12) 0.3682(31) 0.8407(12) 0.238 Uiso 0.499(13) d PR 4
O1J' O 0.5742(2) -0.2746(5) 0.8010(2) 0.105(2) Uani 1 d DU 4
C1J' C 0.5891(3) -0.3043(7) 0.8426(3) 0.119(3) Uani 1 d DU 4
C2J' C 0.6295(3) -0.2433(8) 0.8770(2) 0.128(3) Uani 1 d DU 4
H2JD H 0.6485(3) -0.3013(8) 0.8971(2) 0.192 Uiso 1 d R 4
H2JE H 0.6175(3) -0.1884(8) 0.8952(2) 0.192 Uiso 1 d R 4
H2JF H 0.6479(3) -0.2012(8) 0.8608(2) 0.192 Uiso 1 d R 4
N1J' N 0.5748(2) -0.3889(5) 0.8563(2) 0.105(2) Uani 1 d DU 4
C3J' C 0.5354(2) -0.4550(5) 0.8238(2) 0.077(2) Uani 1 d DU 4
H3JD H 0.5065(2) -0.4220(5) 0.8257(2) 0.115 Uiso 1 d R 4
H3JE H 0.5369(2) -0.5372(5) 0.8324(2) 0.115 Uiso 1 d R 4
H3JF H 0.5374(2) -0.4477(5) 0.7927(2) 0.115 Uiso 1 d R 4
C4J' C 0.5886(2) -0.4312(6) 0.9053(2) 0.098(2) Uani 1 d DU 4
H4JD H 0.5955(2) -0.5145(6) 0.9059(2) 0.147 Uiso 1 d R 4
H4JE H 0.5637(2) -0.4179(6) 0.9189(2) 0.147 Uiso 1 d R 4
H4JF H 0.6156(2) -0.3886(6) 0.9225(2) 0.147 Uiso 1 d R 4
O1K' O 0.4611(2) -0.1968(5) 0.8058(2) 0.109(2) Uani 1 d DU 4
C1K' C 0.4733(4) -0.1723(9) 0.8442(4) 0.148(3) Uani 1 d DU 4
C2K' C 0.4598(5) -0.2425(9) 0.8850(4) 0.206(6) Uani 1 d DU 4
H2KD H 0.4748(5) -0.3185(9) 0.8894(4) 0.309 Uiso 1 d R 4
H2KE H 0.4268(5) -0.2534(9) 0.8775(4) 0.309 Uiso 1 d R 4
H2KF H 0.4701(5) -0.1969(9) 0.9130(4) 0.309 Uiso 1 d R 4
N1K' N 0.5000(4) -0.1106(7) 0.8647(4) 0.186(4) Uani 1 d DU 4
C3K' C 0.5161(5) -0.0316(8) 0.8275(4) 0.212(6) Uani 1 d DU 4
H3KD H 0.5469(5) -0.0550(8) 0.8276(4) 0.318 Uiso 1 d R 4
H3KE H 0.5162(5) 0.0507(8) 0.8358(4) 0.318 Uiso 1 d R 4
H3KF H 0.4953(5) -0.0433(8) 0.7971(4) 0.318 Uiso 1 d R 4
C4K' C 0.5199(4) -0.0748(9) 0.9117(3) 0.215(6) Uani 1 d DU 4
H4KD H 0.5363(4) -0.0011(9) 0.9138(3) 0.323 Uiso 1 d R 4
H4KE H 0.5407(4) -0.1357(9) 0.9276(3) 0.323 Uiso 1 d R 4
H4KF H 0.4951(4) -0.0661(9) 0.9258(3) 0.323 Uiso 1 d R 4

loop_
_atom_type_symbol
_atom_type_description
_atom_type_scat_dispersion_real
_atom_type_scat_dispersion_imag
_atom_type_scat_source
C C 0.0033 0.0016 'International Tables Vol C Tables 4.2.6.8 and 6.1.1.4'
H H 0.0000 0.0000 'International Tables Vol C Tables 4.2.6.8 and 6.1.1.4'
N N 0.0061 0.0033 'International Tables Vol C Tables 4.2.6.8 and 6.1.1.4'
O O 0.0106 0.0060 'International Tables Vol C Tables 4.2.6.8 and 6.1.1.4'
K K 0.2009 0.2494 'International Tables Vol C Tables 4.2.6.8 and 6.1.1.4'
Zn Zn 0.2839 1.4301 'International Tables Vol C Tables 4.2.6.8 and 6.1.1.4'

loop_
_geom_angle_atom_site_label_1
_geom_angle_atom_site_label_2
_geom_angle_atom_site_label_3
_geom_angle
_geom_angle_site_symmetry_1
_geom_angle_site_symmetry_3
_geom_angle_publ_flag
O1A Zn1A N2A 101.19(14) . . ?
O1A Zn1A N4A 99.90(13) . . ?
N2A Zn1A N4A 118.09(14) . . ?
O1A Zn1A N6A 100.24(13) . . ?
N2A Zn1A N6A 124.7(2) . . ?
N4A Zn1A N6A 107.34(14) . . ?
O1A Zn1A N1A 179.25(14) . . ?
N2A Zn1A N1A 79.55(15) . . ?
N4A Zn1A N1A 79.66(13) . . ?
N6A Zn1A N1A 79.33(13) . . ?
O1A Zn1A K2 84.58(10) . . ?
N2A Zn1A K2 172.80(11) . . ?
N4A Zn1A K2 56.11(9) . . ?
N6A Zn1A K2 57.57(10) . . ?
N1A Zn1A K2 94.68(10) . . ?
C15A N1A C1A 113.6(4) . . ?
C15A N1A C8A 113.9(4) . . ?
C1A N1A C8A 111.1(4) . . ?
C15A N1A Zn1A 104.9(3) . . ?
C1A N1A Zn1A 106.1(3) . . ?
C8A N1A Zn1A 106.4(3) . . ?
N1A C1A C2A 110.8(4) . . ?
N2A C2A C1A 109.2(4) . . ?
C3A N2A C2A 113.6(4) . . ?
C3A N2A Zn1A 130.9(3) . . ?
C2A N2A Zn1A 115.3(3) . . ?
O2A C3A N2A 125.7(4) . . ?
O2A C3A N3A 119.1(4) . . ?
N2A C3A N3A 115.1(4) . . ?
C3A O2A K3 151.5(3) . 4 ?
C3A N3A C4A 126.6(4) . . ?
N3A C4A C7A 110.1(6) . . ?
N3A C4A C5A 112.7(7) . . ?
C7A C4A C5A 109.7(6) . . ?
N3A C4A C6A 105.7(5) . . ?
C7A C4A C6A 109.6(7) . . ?
C5A C4A C6A 109.0(7) . . ?
N1A C8A C9A 110.6(4) . . ?
N4A C9A C8A 110.1(4) . . ?
C10A N4A C9A 115.5(4) . . ?
C10A N4A Zn1A 130.2(3) . . ?
C9A N4A Zn1A 112.8(3) . . ?
C10A N4A K2 83.1(2) . . ?
C9A N4A K2 115.6(3) . . ?
Zn1A N4A K2 87.17(11) . . ?
O3A C10A N4A 125.6(4) . . ?
O3A C10A N5A 119.8(4) . . ?
N4A C10A N5A 114.5(4) . . ?
O3A C10A K2 124.7(3) . . ?
N4A C10A K2 71.1(2) . . ?
N5A C10A K2 70.9(2) . . ?
C10A O3A K4 162.2(3) . . ?
C10A N5A C11A 124.4(4) . . ?
C10A N5A K2 82.0(2) . . ?
C11A N5A K2 131.3(3) . . ?
N5A C11A C12A 111.2(4) . . ?
N5A C11A C14A 111.1(4) . . ?
C12A C11A C14A 109.7(4) . . ?
N5A C11A C13A 105.8(4) . . ?
C12A C11A C13A 109.8(4) . . ?
C14A C11A C13A 109.3(4) . . ?
N1A C15A C16A 112.2(4) . . ?
N6A C16A C15A 111.2(4) . . ?
C17A N6A C16A 113.8(4) . . ?
C17A N6A Zn1A 131.0(3) . . ?
C16A N6A Zn1A 115.2(3) . . ?
C17A N6A K2 80.9(3) . . ?
C16A N6A K2 104.8(3) . . ?
Zn1A N6A K2 85.52(12) . . ?
O4A C17A N6A 125.5(4) . . ?
O4A C17A N7A 119.2(4) . . ?
N6A C17A N7A 115.0(4) . . ?
O4A C17A K2 116.2(3) . . ?
N6A C17A K2 73.5(2) . . ?
N7A C17A K2 74.1(2) . . ?
C17A O4A K4 177.4(3) . 1_545 ?
C17A N7A C18A 124.5(4) . . ?
C17A N7A K2 79.2(3) . . ?
C18A N7A K2 136.3(3) . . ?
N7A C18A C19A 110.2(4) . . ?
N7A C18A C20A 107.2(4) . . ?
C19A C18A C20A 108.8(6) . . ?
N7A C18A C21A 112.0(5) . . ?
C19A C18A C21A 109.3(5) . . ?
C20A C18A C21A 109.3(5) . . ?
O1B Zn1B N2B 101.74(14) . . ?
O1B Zn1B N4B 100.19(13) . . ?
N2B Zn1B N4B 123.62(14) . . ?
O1B Zn1B N6B 99.14(13) . . ?
N2B Zn1B N6B 119.13(14) . . ?
N4B Zn1B N6B 107.51(14) . . ?
O1B Zn1B N1B 178.26(14) . . ?
N2B Zn1B N1B 79.90(14) . . ?
N4B Zn1B N1B 79.25(13) . . ?
N6B Zn1B N1B 79.50(13) . . ?
O1B Zn1B K1 83.02(9) . . ?
N2B Zn1B K1 173.69(10) . . ?
N4B Zn1B K1 58.80(10) . . ?
N6B Zn1B K1 55.52(10) . . ?
N1B Zn1B K1 95.30(10) . . ?
C8B N1B C1B 113.2(4) . . ?
C8B N1B C15B 114.2(4) . . ?
C1B N1B C15B 112.8(3) . . ?
C8B N1B Zn1B 104.1(3) . . ?
C1B N1B Zn1B 105.6(3) . . ?
C15B N1B Zn1B 105.9(3) . . ?
N1B C1B C2B 111.7(4) . . ?
N2B C2B C1B 109.4(4) . . ?
C3B N2B C2B 112.6(4) . . ?
C3B N2B Zn1B 131.8(3) . . ?
C2B N2B Zn1B 115.3(3) . . ?
O2B C3B N2B 125.7(5) . . ?
O2B C3B N3B 119.0(5) . . ?
N2B C3B N3B 115.2(4) . . ?
C3B O2B K4 152.4(3) . . ?
C3B N3B C4B 127.3(5) . . ?
N3B C4B C7B 106.4(5) . . ?
N3B C4B C5B 110.6(5) . . ?
C7B C4B C5B 110.1(7) . . ?
N3B C4B C6B 110.6(6) . . ?
C7B C4B C6B 110.8(6) . . ?
C5B C4B C6B 108.3(6) . . ?
N1B C8B C9B 112.9(4) . . ?
N4B C9B C8B 109.9(4) . . ?
C10B N4B C9B 113.5(4) . . ?
C10B N4B Zn1B 130.4(3) . . ?
C9B N4B Zn1B 115.4(3) . . ?
C10B N4B K1 75.5(2) . . ?
C9B N4B K1 104.5(3) . . ?
Zn1B N4B K1 84.89(12) . . ?
O3B C10B N4B 125.1(4) . . ?
O3B C10B N5B 119.7(4) . . ?
N4B C10B N5B 115.0(4) . . ?
O3B C10B K1 110.1(3) . . ?
N4B C10B K1 78.7(3) . . ?
N5B C10B K1 75.9(3) . . ?
C10B O3B K3 172.7(3) . . ?
C10B N5B C11B 125.5(4) . . ?
C10B N5B K1 77.3(3) . . ?
C11B N5B K1 124.7(3) . . ?
N5B C11B C12B 112.4(5) . . ?
N5B C11B C14B 106.6(4) . . ?
C12B C11B C14B 110.2(5) . . ?
N5B C11B C13B 109.0(5) . . ?
C12B C11B C13B 110.4(6) . . ?
C14B C11B C13B 108.0(5) . . ?
N1B C15B C16B 110.6(4) . . ?
N6B C16B C15B 109.3(4) . . ?
C17B N6B C16B 113.3(3) . . ?
C17B N6B Zn1B 129.6(3) . . ?
C16B N6B Zn1B 113.2(3) . . ?
C17B N6B K1 88.1(2) . . ?
C16B N6B K1 116.7(3) . . ?
Zn1B N6B K1 87.83(12) . . ?
O4B C17B N6B 126.2(4) . . ?
O4B C17B N7B 120.8(4) . . ?
N6B C17B N7B 112.8(4) . . ?
O4B C17B K1 128.0(3) . . ?
N6B C17B K1 66.7(2) . . ?
N7B C17B K1 69.8(2) . . ?
C17B O4B K3 161.6(3) . 1_565 ?
C17B N7B C18B 123.7(4) . . ?
C17B N7B K1 84.0(2) . . ?
C18B N7B K1 135.8(3) . . ?
N7B C18B C19B 106.1(4) . . ?
N7B C18B C21B 110.9(4) . . ?
C19B C18B C21B 109.8(4) . . ?
N7B C18B C20B 110.8(4) . . ?
C19B C18B C20B 109.4(4) . . ?
C21B C18B C20B 109.8(4) . . ?
O1H K1 O1G' 88.39(15) . . ?
O1H K1 O1G 88.39(15) . . ?
O1H K1 N6B 128.52(12) . . ?
O1G' K1 N6B 101.96(13) . . ?
O1G K1 N6B 101.96(13) . . ?
O1H K1 N5B 120.45(13) . . ?
O1G' K1 N5B 123.89(14) . . ?
O1G K1 N5B 123.89(14) . . ?
N6B K1 N5B 95.11(11) . . ?
O1H K1 N7B 95.80(13) . . ?
O1G' K1 N7B 139.33(13) . . ?
O1G K1 N7B 139.33(13) . . ?
N6B K1 N7B 45.78(9) . . ?
N5B K1 N7B 88.32(11) . . ?
O1H K1 C10B 135.62(14) . . ?
O1G' K1 C10B 98.60(14) . . ?
O1G K1 C10B 98.60(14) . . ?
N6B K1 C10B 92.97(12) . . ?
N5B K1 C10B 26.81(11) . . ?
N7B K1 C10B 105.93(12) . . ?
O1H K1 N4B 161.13(12) . . ?
O1G' K1 N4B 92.76(13) . . ?
O1G K1 N4B 92.76(13) . . ?
N6B K1 N4B 69.60(10) . . ?
N5B K1 N4B 44.99(10) . . ?
N7B K1 N4B 95.55(10) . . ?
C10B K1 N4B 25.72(11) . . ?
O1H K1 C17B 105.01(13) . . ?
O1G' K1 C17B 114.07(14) . . ?
O1G K1 C17B 114.07(14) . . ?
N6B K1 C17B 25.26(10) . . ?
N5B K1 C17B 103.83(11) . . ?
N7B K1 C17B 26.16(10) . . ?
C10B K1 C17B 111.53(13) . . ?
N4B K1 C17B 91.71(11) . . ?
O1H K1 C1G 74.6(3) . . ?
O1G K1 C1G 18.4(3) . . ?
N6B K1 C1G 120.1(3) . . ?
N5B K1 C1G 120.5(3) . . ?
N7B K1 C1G 150.8(3) . . ?
C10B K1 C1G 99.7(3) . . ?
N4B K1 C1G 101.8(3) . . ?
C17B K1 C1G 128.9(2) . . ?
O1H K1 Zn1B 156.86(11) . . ?
O1G' K1 Zn1B 110.52(11) . . ?
O1G K1 Zn1B 110.52(11) . . ?
N6B K1 Zn1B 36.65(7) . . ?
N5B K1 Zn1B 60.36(8) . . ?
N7B K1 Zn1B 61.22(7) . . ?
C10B K1 Zn1B 56.82(9) . . ?
N4B K1 Zn1B 36.31(7) . . ?
C17B K1 Zn1B 55.76(8) . . ?
C1G K1 Zn1B 126.5(3) . . ?
O1J' K2 O1K' 87.4(2) . . ?
O1J' K2 N4A 146.34(14) . . ?
O1K' K2 N4A 91.26(14) . . ?
O1J' K2 N5A 106.77(13) . . ?
O1K' K2 N5A 120.56(14) . . ?
N4A K2 N5A 46.67(10) . . ?
O1J' K2 N6A 141.63(15) . . ?
O1K' K2 N6A 106.8(2) . . ?
N4A K2 N6A 70.43(10) . . ?
N5A K2 N6A 96.42(10) . . ?
O1J' K2 N7A 104.2(2) . . ?
O1K' K2 N7A 144.9(2) . . ?
N4A K2 N7A 95.98(11) . . ?
N5A K2 N7A 88.06(11) . . ?
N6A K2 N7A 45.50(10) . . ?
O1J' K2 C17A 116.6(2) . . ?
O1K' K2 C17A 118.9(2) . . ?
N4A K2 C17A 93.34(12) . . ?
N5A K2 C17A 105.49(12) . . ?
N6A K2 C17A 25.62(10) . . ?
N7A K2 C17A 26.63(11) . . ?
O1J' K2 C10A 121.14(15) . . ?
O1K' K2 C10A 96.38(14) . . ?
N4A K2 C10A 25.74(10) . . ?
N5A K2 C10A 27.12(10) . . ?
N6A K2 C10A 93.13(11) . . ?
N7A K2 C10A 104.90(12) . . ?
C17A K2 C10A 112.26(13) . . ?
O1J' K2 Zn1A 160.32(13) . . ?
O1K' K2 Zn1A 112.11(13) . . ?
N4A K2 Zn1A 36.72(7) . . ?
N5A K2 Zn1A 61.87(7) . . ?
N6A K2 Zn1A 36.91(7) . . ?
N7A K2 Zn1A 61.34(8) . . ?
C17A K2 Zn1A 57.00(9) . . ?
C10A K2 Zn1A 56.52(9) . . ?
O3B K3 O2A 117.35(12) . 4_656 ?
O3B K3 O4B 113.07(12) . 1_545 ?
O2A K3 O4B 115.09(11) 4_656 1_545 ?
O3B K3 O1F 105.07(13) . . ?
O2A K3 O1F 93.20(12) 4_656 . ?
O4B K3 O1F 110.47(12) 1_545 . ?
O4A K4 O2B 112.82(12) 1_565 . ?
O4A K4 O3A 112.15(11) 1_565 . ?
O2B K4 O3A 121.32(12) . . ?
O4A K4 O1I 106.5(2) 1_565 . ?
O2B K4 O1I 90.76(14) . . ?
O3A K4 O1I 110.28(14) . . ?
O4A K4 O1I' 106.5(2) 1_565 . ?
O2B K4 O1I' 90.76(14) . . ?
O3A K4 O1I' 110.28(14) . . ?
N1D C1D O1D 117.2(8) . . ?
N1D C1D C2D 120.8(8) . . ?
O1D C1D C2D 122.0(7) . . ?
C1D N1D C3D 122.0(8) . . ?
C1D N1D C4D 119.4(8) . . ?
C3D N1D C4D 118.4(7) . . ?
N1E C1E O1E 119.5(7) . . ?
N1E C1E C2E 120.5(7) . . ?
O1E C1E C2E 119.8(6) . . ?
C1E N1E C3E 122.5(6) . . ?
C1E N1E C4E 120.0(6) . . ?
C3E N1E C4E 117.3(6) . . ?
C1F O1F K3 143.8(4) . . ?
N1F C1F O1F 121.0(7) . . ?
N1F C1F C2F 116.6(7) . . ?
O1F C1F C2F 122.3(6) . . ?
C1F N1F C4F 124.9(7) . . ?
C1F N1F C3F 120.8(7) . . ?
C4F N1F C3F 114.1(5) . . ?
C1G O1G K1 120.6(7) . . ?
O1G C1G N1G 115.8(13) . . ?
O1G C1G C2G 131.0(15) . . ?
N1G C1G C2G 113.0(16) . . ?
O1G C1G K1 41.0(5) . . ?
N1G C1G K1 144.9(12) . . ?
C2G C1G K1 93.4(13) . . ?
C1G N1G C4G 126.3(18) . . ?
C1G N1G C3G 112.8(15) . . ?
C4G N1G C3G 120.9(16) . . ?
C1G' O1G' K1 147.5(8) . . ?
O1G' C1G' N1G' 117.1(12) . . ?
O1G' C1G' C2G' 129.3(14) . . ?
N1G' C1G' C2G' 113.4(14) . . ?
C1G' N1G' C4G' 126.8(17) . . ?
C1G' N1G' C3G' 112.1(13) . . ?
C4G' N1G' C3G' 121.1(15) . . ?
C1H O1H K1 139.4(5) . . ?
N1H C1H O1H 123.5(7) . . ?
N1H C1H C2H 112.6(7) . . ?
O1H C1H C2H 123.6(7) . . ?
C1H N1H C4H 128.9(7) . . ?
C1H N1H C3H 115.3(6) . . ?
C4H N1H C3H 115.2(5) . . ?
C1I O1I K4 151.7(7) . . ?
O1I C1I N1I 115.8(11) . . ?
O1I C1I C2I 130.0(14) . . ?
N1I C1I C2I 114.2(14) . . ?
C1I N1I C4I 122.1(15) . . ?
C1I N1I C3I 117.0(14) . . ?
C4I N1I C3I 120.8(14) . . ?
C1I' O1I' K4 136.4(6) . . ?
N1I' C1I' O1I' 117.9(11) . . ?
N1I' C1I' C2I' 112.7(14) . . ?
O1I' C1I' C2I' 129.3(13) . . ?
C1I' N1I' C4I' 124.9(16) . . ?
C1I' N1I' C3I' 115.4(13) . . ?
C4I' N1I' C3I' 119.6(14) . . ?
C1J' O1J' K2 138.5(5) . . ?
N1J' C1J' O1J' 120.6(8) . . ?
N1J' C1J' C2J' 115.5(8) . . ?
O1J' C1J' C2J' 123.6(7) . . ?
C1J' N1J' C4J' 125.6(7) . . ?
C1J' N1J' C3J' 118.5(7) . . ?
C4J' N1J' C3J' 115.5(5) . . ?
C1K' O1K' K2 138.8(6) . . ?
N1K' C1K' O1K' 133.6(13) . . ?
N1K' C1K' C2K' 100.6(10) . . ?
O1K' C1K' C2K' 125.1(10) . . ?
C1K' N1K' C4K' 139.7(13) . . ?
C1K' N1K' C3K' 105.9(10) . . ?
C4K' N1K' C3K' 114.1(9) . . ?

loop_
_geom_bond_atom_site_label_1
_geom_bond_atom_site_label_2
_geom_bond_distance
_geom_bond_site_symmetry_2
_geom_bond_publ_flag
Zn1A O1A 2.029(3) . ?
Zn1A N2A 2.052(4) . ?
Zn1A N4A 2.093(4) . ?
Zn1A N6A 2.106(3) . ?
Zn1A N1A 2.274(3) . ?
Zn1A K2 3.4959(12) . ?
N1A C15A 1.457(6) . ?
N1A C1A 1.467(6) . ?
N1A C8A 1.474(6) . ?
C1A C2A 1.523(7) . ?
C2A N2A 1.465(6) . ?
N2A C3A 1.324(6) . ?
C3A O2A 1.269(5) . ?
C3A N3A 1.369(6) . ?
O2A K3 2.563(3) 4 ?
N3A C4A 1.461(7) . ?
C4A C7A 1.509(10) . ?
C4A C5A 1.510(11) . ?
C4A C6A 1.523(9) . ?
C8A C9A 1.514(6) . ?
C9A N4A 1.455(5) . ?
N4A C10A 1.334(5) . ?
N4A K2 2.906(3) . ?
C10A O3A 1.258(5) . ?
C10A N5A 1.403(5) . ?
C10A K2 3.049(4) . ?
O3A K4 2.575(3) . ?
N5A C11A 1.453(5) . ?
N5A K2 2.909(4) . ?
C11A C12A 1.516(7) . ?
C11A C14A 1.525(7) . ?
C11A C13A 1.534(6) . ?
C15A C16A 1.534(7) . ?
C16A N6A 1.449(5) . ?
N6A C17A 1.335(5) . ?
N6A K2 2.960(4) . ?
C17A O4A 1.241(5) . ?
C17A N7A 1.391(6) . ?
C17A K2 3.049(4) . ?
O4A K4 2.552(3) 1_545 ?
N7A C18A 1.460(6) . ?
N7A K2 2.985(4) . ?
C18A C19A 1.490(8) . ?
C18A C20A 1.497(7) . ?
C18A C21A 1.530(8) . ?
Zn1B O1B 2.019(3) . ?
Zn1B N2B 2.052(4) . ?
Zn1B N4B 2.089(3) . ?
Zn1B N6B 2.098(3) . ?
Zn1B N1B 2.285(4) . ?
Zn1B K1 3.5128(12) . ?
N1B C8B 1.443(6) . ?
N1B C1B 1.459(6) . ?
N1B C15B 1.476(6) . ?
C1B C2B 1.529(7) . ?
C2B N2B 1.464(6) . ?
N2B C3B 1.342(6) . ?
C3B O2B 1.249(5) . ?
C3B N3B 1.372(6) . ?
O2B K4 2.554(3) . ?
N3B C4B 1.457(7) . ?
C4B C7B 1.518(9) . ?
C4B C5B 1.520(10) . ?
C4B C6B 1.527(10) . ?
C8B C9B 1.520(6) . ?
C9B N4B 1.465(5) . ?
N4B C10B 1.335(6) . ?
N4B K1 3.017(4) . ?
C10B O3B 1.256(5) . ?
C10B N5B 1.377(6) . ?
C10B K1 2.979(5) . ?
O3B K3 2.556(3) . ?
N5B C11B 1.457(6) . ?
N5B K1 2.961(4) . ?
C11B C12B 1.466(8) . ?
C11B C14B 1.518(7) . ?
C11B C13B 1.556(9) . ?
C15B C16B 1.528(6) . ?
C16B N6B 1.450(5) . ?
N6B C17B 1.346(5) . ?
N6B K1 2.898(4) . ?
C17B O4B 1.247(5) . ?
C17B N7B 1.398(5) . ?
C17B K1 3.154(4) . ?
O4B K3 2.580(3) 1_565 ?
N7B C18B 1.473(5) . ?
N7B K1 2.976(4) . ?
C18B C19B 1.522(6) . ?
C18B C21B 1.532(7) . ?
C18B C20B 1.551(7) . ?
K1 O1H 2.609(4) . ?
K1 O1G' 2.646(4) . ?
K1 O1G 2.646(4) . ?
K1 C1G 3.473(13) . ?
K2 O1J' 2.593(5) . ?
K2 O1K' 2.654(5) . ?
K3 O2A 2.563(3) 4_656 ?
K3 O4B 2.580(3) 1_545 ?
K3 O1F 2.601(4) . ?
K4 O4A 2.552(3) 1_565 ?
K4 O1I 2.582(5) . ?
K4 O1I' 2.582(5) . ?
O1D C1D 1.298(9) . ?
C1D N1D 1.235(9) . ?
C1D C2D 1.508(9) . ?
N1D C3D 1.468(9) . ?
N1D C4D 1.508(9) . ?
O1E C1E 1.274(8) . ?
C1E N1E 1.242(7) . ?
C1E C2E 1.521(8) . ?
N1E C3E 1.462(7) . ?
N1E C4E 1.516(8) . ?
O1F C1F 1.256(7) . ?
C1F N1F 1.219(7) . ?
C1F C2F 1.548(8) . ?
N1F C4F 1.520(8) . ?
N1F C3F 1.520(8) . ?
O1G C1G 1.275(13) . ?
C1G N1G 1.284(15) . ?
C1G C2G 1.49(2) . ?
N1G C4G 1.45(2) . ?
N1G C3G 1.53(2) . ?
O1G' C1G' 1.222(11) . ?
C1G' N1G' 1.295(15) . ?
C1G' C2G' 1.50(2) . ?
N1G' C4G' 1.45(2) . ?
N1G' C3G' 1.52(2) . ?
O1H C1H 1.249(8) . ?
C1H N1H 1.224(8) . ?
C1H C2H 1.540(9) . ?
N1H C4H 1.517(7) . ?
N1H C3H 1.555(7) . ?
O1I C1I 1.225(11) . ?
C1I N1I 1.304(14) . ?
C1I C2I 1.52(2) . ?
N1I C4I 1.47(2) . ?
N1I C3I 1.49(2) . ?
O1I' C1I' 1.300(12) . ?
C1I' N1I' 1.281(13) . ?
C1I' C2I' 1.51(2) . ?
N1I' C4I' 1.47(2) . ?
N1I' C3I' 1.52(2) . ?
O1J' C1J' 1.275(9) . ?
C1J' N1J' 1.192(8) . ?
C1J' C2J' 1.552(10) . ?
N1J' C4J' 1.525(7) . ?
N1J' C3J' 1.534(7) . ?
O1K' C1K' 1.167(10) . ?
C1K' N1K' 1.129(11) . ?
C1K' C2K' 1.641(12) . ?
N1K' C4K' 1.461(11) . ?
N1K' C3K' 1.642(12) . ?

loop_
_geom_torsion_atom_site_label_1
_geom_torsion_atom_site_label_2
_geom_torsion_atom_site_label_3
_geom_torsion_atom_site_label_4
_geom_torsion
_geom_torsion_site_symmetry_1
_geom_torsion_site_symmetry_2
_geom_torsion_site_symmetry_3
_geom_torsion_site_symmetry_4
_geom_torsion_publ_flag
O1A Zn1A N1A C15A -79.7(102) . . . . ?
N2A Zn1A N1A C15A 104.3(3) . . . . ?
N4A Zn1A N1A C15A -134.4(3) . . . . ?
N6A Zn1A N1A C15A -24.3(3) . . . . ?
K2 Zn1A N1A C15A -80.1(3) . . . . ?
O1A Zn1A N1A C1A 159.8(101) . . . . ?
N2A Zn1A N1A C1A -16.2(3) . . . . ?
N4A Zn1A N1A C1A 105.1(3) . . . . ?
N6A Zn1A N1A C1A -144.8(3) . . . . ?
K2 Zn1A N1A C1A 159.4(3) . . . . ?
O1A Zn1A N1A C8A 41.3(103) . . . . ?
N2A Zn1A N1A C8A -134.7(3) . . . . ?
N4A Zn1A N1A C8A -13.3(3) . . . . ?
N6A Zn1A N1A C8A 96.7(3) . . . . ?
K2 Zn1A N1A C8A 41.0(3) . . . . ?
C15A N1A C1A C2A -75.8(5) . . . . ?
C8A N1A C1A C2A 154.1(4) . . . . ?
Zn1A N1A C1A C2A 38.9(5) . . . . ?
N1A C1A C2A N2A -49.2(6) . . . . ?
C1A C2A N2A C3A -150.6(5) . . . . ?
C1A C2A N2A Zn1A 34.2(5) . . . . ?
O1A Zn1A N2A C3A -4.3(4) . . . . ?
N4A Zn1A N2A C3A 103.4(4) . . . . ?
N6A Zn1A N2A C3A -115.2(4) . . . . ?
N1A Zn1A N2A C3A 175.7(4) . . . . ?
K2 Zn1A N2A C3A 138.6(7) . . . . ?
O1A Zn1A N2A C2A 169.9(3) . . . . ?
N4A Zn1A N2A C2A -82.4(4) . . . . ?
N6A Zn1A N2A C2A 59.0(4) . . . . ?
N1A Zn1A N2A C2A -10.1(3) . . . . ?
K2 Zn1A N2A C2A -47.2(11) . . . . ?
C2A N2A C3A O2A 1.2(7) . . . . ?
Zn1A N2A C3A O2A 175.5(4) . . . . ?
C2A N2A C3A N3A 178.2(5) . . . . ?
Zn1A N2A C3A N3A -7.6(7) . . . . ?
N2A C3A O2A K3 -1.4(10) . . . 4 ?
N3A C3A O2A K3 -178.3(5) . . . 4 ?
O2A C3A N3A C4A -0.7(10) . . . . ?
N2A C3A N3A C4A -177.8(6) . . . . ?
C3A N3A C4A C7A 65.4(9) . . . . ?
C3A N3A C4A C5A -57.4(10) . . . . ?
C3A N3A C4A C6A -176.3(8) . . . . ?
C15A N1A C8A C9A 152.4(4) . . . . ?
C1A N1A C8A C9A -77.8(5) . . . . ?
Zn1A N1A C8A C9A 37.3(4) . . . . ?
N1A C8A C9A N4A -51.6(5) . . . . ?
C8A C9A N4A C10A -154.1(4) . . . . ?
C8A C9A N4A Zn1A 38.7(4) . . . . ?
C8A C9A N4A K2 -59.4(4) . . . . ?
O1A Zn1A N4A C10A 2.0(4) . . . . ?
N2A Zn1A N4A C10A -106.4(4) . . . . ?
N6A Zn1A N4A C10A 106.1(4) . . . . ?
N1A Zn1A N4A C10A -178.6(4) . . . . ?
K2 Zn1A N4A C10A 78.6(4) . . . . ?
O1A Zn1A N4A C9A 166.8(3) . . . . ?
N2A Zn1A N4A C9A 58.3(3) . . . . ?
N6A Zn1A N4A C9A -89.1(3) . . . . ?
N1A Zn1A N4A C9A -13.8(3) . . . . ?
K2 Zn1A N4A C9A -116.7(3) . . . . ?
O1A Zn1A N4A K2 -76.54(11) . . . . ?
N2A Zn1A N4A K2 175.01(12) . . . . ?
N6A Zn1A N4A K2 27.56(14) . . . . ?
N1A Zn1A N4A K2 102.84(12) . . . . ?
K2 Zn1A N4A K2 0.0 . . . . ?
C9A N4A C10A O3A -4.5(6) . . . . ?
Zn1A N4A C10A O3A 160.0(3) . . . . ?
K2 N4A C10A O3A -119.6(4) . . . . ?
C9A N4A C10A N5A 172.7(4) . . . . ?
Zn1A N4A C10A N5A -22.9(5) . . . . ?
K2 N4A C10A N5A 57.5(3) . . . . ?
C9A N4A C10A K2 115.2(3) . . . . ?
Zn1A N4A C10A K2 -80.4(3) . . . . ?
K2 N4A C10A K2 0.0 . . . . ?
N4A C10A O3A K4 25.4(13) . . . . ?
N5A C10A O3A K4 -151.6(8) . . . . ?
K2 C10A O3A K4 -65.2(11) . . . . ?
O3A C10A N5A C11A -15.7(6) . . . . ?
N4A C10A N5A C11A 167.0(4) . . . . ?
K2 C10A N5A C11A -135.4(4) . . . . ?
O3A C10A N5A K2 119.7(4) . . . . ?
N4A C10A N5A K2 -57.6(3) . . . . ?
K2 C10A N5A K2 0.000(1) . . . . ?
C10A N5A C11A C12A 66.1(6) . . . . ?
K2 N5A C11A C12A -46.0(5) . . . . ?
C10A N5A C11A C14A -56.3(6) . . . . ?
K2 N5A C11A C14A -168.5(3) . . . . ?
C10A N5A C11A C13A -174.8(4) . . . . ?
K2 N5A C11A C13A 73.1(5) . . . . ?
C1A N1A C15A C16A 158.4(4) . . . . ?
C8A N1A C15A C16A -73.0(5) . . . . ?
Zn1A N1A C15A C16A 42.9(5) . . . . ?
N1A C15A C16A N6A -44.4(6) . . . . ?
C15A C16A N6A C17A -160.7(4) . . . . ?
C15A C16A N6A Zn1A 20.8(5) . . . . ?
C15A C16A N6A K2 112.9(4) . . . . ?
O1A Zn1A N6A C17A 2.9(4) . . . . ?
N2A Zn1A N6A C17A 114.3(4) . . . . ?
N4A Zn1A N6A C17A -100.9(4) . . . . ?
N1A Zn1A N6A C17A -176.5(4) . . . . ?
K2 Zn1A N6A C17A -73.9(4) . . . . ?
O1A Zn1A N6A C16A -178.9(3) . . . . ?
N2A Zn1A N6A C16A -67.5(4) . . . . ?
N4A Zn1A N6A C16A 77.2(3) . . . . ?
N1A Zn1A N6A C16A 1.7(3) . . . . ?
K2 Zn1A N6A C16A 104.3(3) . . . . ?
O1A Zn1A N6A K2 76.79(12) . . . . ?
N2A Zn1A N6A K2 -171.80(14) . . . . ?
N4A Zn1A N6A K2 -27.07(14) . . . . ?
N1A Zn1A N6A K2 -102.59(12) . . . . ?
K2 Zn1A N6A K2 0.0 . . . . ?
C16A N6A C17A O4A 8.4(7) . . . . ?
Zn1A N6A C17A O4A -173.4(3) . . . . ?
K2 N6A C17A O4A 110.7(5) . . . . ?
C16A N6A C17A N7A -165.3(4) . . . . ?
Zn1A N6A C17A N7A 12.8(6) . . . . ?
K2 N6A C17A N7A -63.1(4) . . . . ?
C16A N6A C17A K2 -102.3(3) . . . . ?
Zn1A N6A C17A K2 75.9(3) . . . . ?
K2 N6A C17A K2 0.0 . . . . ?
N6A C17A O4A K4 28.3(73) . . . 1_545 ?
N7A C17A O4A K4 -158.2(67) . . . 1_545 ?
K2 C17A O4A K4 116.0(69) . . . 1_545 ?
O4A C17A N7A C18A 28.1(7) . . . . ?
N6A C17A N7A C18A -157.7(5) . . . . ?
K2 C17A N7A C18A 139.7(5) . . . . ?
O4A C17A N7A K2 -111.5(4) . . . . ?
N6A C17A N7A K2 62.7(4) . . . . ?
K2 C17A N7A K2 0.0 . . . . ?
C17A N7A C18A C19A 58.2(7) . . . . ?
K2 N7A C18A C19A 171.2(4) . . . . ?
C17A N7A C18A C20A 176.4(6) . . . . ?
K2 N7A C18A C20A -70.6(7) . . . . ?
C17A N7A C18A C21A -63.7(7) . . . . ?
K2 N7A C18A C21A 49.3(6) . . . . ?
O1B Zn1B N1B C8B 95.5(42) . . . . ?
N2B Zn1B N1B C8B -103.2(3) . . . . ?
N4B Zn1B N1B C8B 24.1(3) . . . . ?
N6B Zn1B N1B C8B 134.4(3) . . . . ?
K1 Zn1B N1B C8B 80.9(3) . . . . ?
O1B Zn1B N1B C1B -145.0(41) . . . . ?
N2B Zn1B N1B C1B 16.3(3) . . . . ?
N4B Zn1B N1B C1B 143.6(3) . . . . ?
N6B Zn1B N1B C1B -106.1(3) . . . . ?
K1 Zn1B N1B C1B -159.6(3) . . . . ?
O1B Zn1B N1B C15B -25.2(43) . . . . ?
N2B Zn1B N1B C15B 136.1(3) . . . . ?
N4B Zn1B N1B C15B -96.6(3) . . . . ?
N6B Zn1B N1B C15B 13.7(3) . . . . ?
K1 Zn1B N1B C15B -39.8(3) . . . . ?
C8B N1B C1B C2B 74.9(5) . . . . ?
C15B N1B C1B C2B -153.6(4) . . . . ?
Zn1B N1B C1B C2B -38.4(4) . . . . ?
N1B C1B C2B N2B 48.3(5) . . . . ?
C1B C2B N2B C3B 153.0(4) . . . . ?
C1B C2B N2B Zn1B -32.8(5) . . . . ?
O1B Zn1B N2B C3B 1.6(4) . . . . ?
N4B Zn1B N2B C3B 112.4(4) . . . . ?
N6B Zn1B N2B C3B -105.9(4) . . . . ?
N1B Zn1B N2B C3B -177.8(4) . . . . ?
K1 Zn1B N2B C3B -137.0(8) . . . . ?
O1B Zn1B N2B C2B -171.1(3) . . . . ?
N4B Zn1B N2B C2B -60.3(3) . . . . ?
N6B Zn1B N2B C2B 81.3(3) . . . . ?
N1B Zn1B N2B C2B 9.5(3) . . . . ?
K1 Zn1B N2B C2B 50.3(11) . . . . ?
C2B N2B C3B O2B -0.1(7) . . . . ?
Zn1B N2B C3B O2B -172.9(3) . . . . ?
C2B N2B C3B N3B -177.8(4) . . . . ?
Zn1B N2B C3B N3B 9.3(7) . . . . ?
N2B C3B O2B K4 9.7(11) . . . . ?
N3B C3B O2B K4 -172.6(5) . . . . ?
O2B C3B N3B C4B -5.9(10) . . . . ?
N2B C3B N3B C4B 172.0(6) . . . . ?
C3B N3B C4B C7B 178.6(7) . . . . ?
C3B N3B C4B C5B -61.8(9) . . . . ?
C3B N3B C4B C6B 58.2(9) . . . . ?
C1B N1B C8B C9B -158.3(4) . . . . ?
C15B N1B C8B C9B 70.8(5) . . . . ?
Zn1B N1B C8B C9B -44.2(4) . . . . ?
N1B C8B C9B N4B 46.4(5) . . . . ?
C8B C9B N4B C10B 166.1(4) . . . . ?
C8B C9B N4B Zn1B -22.4(4) . . . . ?
C8B C9B N4B K1 -113.6(3) . . . . ?
O1B Zn1B N4B C10B -9.2(4) . . . . ?
N2B Zn1B N4B C10B -120.8(4) . . . . ?
N6B Zn1B N4B C10B 93.8(4) . . . . ?
N1B Zn1B N4B C10B 169.1(4) . . . . ?
K1 Zn1B N4B C10B 66.1(4) . . . . ?
O1B Zn1B N4B C9B -179.0(3) . . . . ?
N2B Zn1B N4B C9B 69.4(3) . . . . ?
N6B Zn1B N4B C9B -75.9(3) . . . . ?
N1B Zn1B N4B C9B -0.7(3) . . . . ?
K1 Zn1B N4B C9B -103.7(3) . . . . ?
O1B Zn1B N4B K1 -75.33(11) . . . . ?
N2B Zn1B N4B K1 173.09(13) . . . . ?
N6B Zn1B N4B K1 27.73(14) . . . . ?
N1B Zn1B N4B K1 103.00(12) . . . . ?
K1 Zn1B N4B K1 0.0 . . . . ?
C9B N4B C10B O3B -6.9(7) . . . . ?
Zn1B N4B C10B O3B -176.8(3) . . . . ?
K1 N4B C10B O3B -106.7(5) . . . . ?
C9B N4B C10B N5B 168.2(4) . . . . ?
Zn1B N4B C10B N5B -1.7(6) . . . . ?
K1 N4B C10B N5B 68.4(4) . . . . ?
C9B N4B C10B K1 99.8(3) . . . . ?
Zn1B N4B C10B K1 -70.1(3) . . . . ?
K1 N4B C10B K1 0.0 . . . . ?
N4B C10B O3B K3 -63.8(28) . . . . ?
N5B C10B O3B K3 121.3(24) . . . . ?
K1 C10B O3B K3 -154.0(24) . . . . ?
O3B C10B N5B C11B -18.6(8) . . . . ?
N4B C10B N5B C11B 166.0(5) . . . . ?
K1 C10B N5B C11B -123.8(5) . . . . ?
O3B C10B N5B K1 105.3(4) . . . . ?
N4B C10B N5B K1 -70.1(4) . . . . ?
K1 C10B N5B K1 0.0 . . . . ?
C10B N5B C11B C12B -51.5(8) . . . . ?
K1 N5B C11B C12B -151.1(5) . . . . ?
C10B N5B C11B C14B -172.4(5) . . . . ?
K1 N5B C11B C14B 88.1(5) . . . . ?
C10B N5B C11B C13B 71.3(7) . . . . ?
K1 N5B C11B C13B -28.3(6) . . . . ?
C8B N1B C15B C16B -152.2(4) . . . . ?
C1B N1B C15B C16B 76.7(5) . . . . ?
Zn1B N1B C15B C16B -38.2(4) . . . . ?
N1B C15B C16B N6B 52.7(5) . . . . ?
C15B C16B N6B C17B 160.5(4) . . . . ?
C15B C16B N6B Zn1B -39.4(4) . . . . ?
C15B C16B N6B K1 60.3(4) . . . . ?
O1B Zn1B N6B C17B -10.7(4) . . . . ?
N2B Zn1B N6B C17B 98.3(4) . . . . ?
N4B Zn1B N6B C17B -114.6(4) . . . . ?
N1B Zn1B N6B C17B 170.4(4) . . . . ?
K1 Zn1B N6B C17B -85.7(4) . . . . ?
O1B Zn1B N6B C16B -166.8(3) . . . . ?
N2B Zn1B N6B C16B -57.8(3) . . . . ?
N4B Zn1B N6B C16B 89.4(3) . . . . ?
N1B Zn1B N6B C16B 14.3(3) . . . . ?
K1 Zn1B N6B C16B 118.2(3) . . . . ?
O1B Zn1B N6B K1 74.94(12) . . . . ?
N2B Zn1B N6B K1 -176.06(12) . . . . ?
N4B Zn1B N6B K1 -28.87(14) . . . . ?
N1B Zn1B N6B K1 -103.96(12) . . . . ?
K1 Zn1B N6B K1 0.0 . . . . ?
C16B N6B C17B O4B 2.6(6) . . . . ?
Zn1B N6B C17B O4B -153.5(3) . . . . ?
K1 N6B C17B O4B 121.0(4) . . . . ?
C16B N6B C17B N7B -172.3(4) . . . . ?
Zn1B N6B C17B N7B 31.7(5) . . . . ?
K1 N6B C17B N7B -53.9(3) . . . . ?
C16B N6B C17B K1 -118.4(3) . . . . ?
Zn1B N6B C17B K1 85.6(3) . . . . ?
K1 N6B C17B K1 0.000(2) . . . . ?
N6B C17B O4B K3 -21.3(12) . . . 1_565 ?
N7B C17B O4B K3 153.3(7) . . . 1_565 ?
K1 C17B O4B K3 65.8(10) . . . 1_565 ?
O4B C17B N7B C18B 19.8(6) . . . . ?
N6B C17B N7B C18B -165.0(4) . . . . ?
K1 C17B N7B C18B 142.8(4) . . . . ?
O4B C17B N7B K1 -122.9(4) . . . . ?
N6B C17B N7B K1 52.3(3) . . . . ?
K1 C17B N7B K1 0.000(2) . . . . ?
C17B N7B C18B C19B 179.5(4) . . . . ?
K1 N7B C18B C19B -60.2(5) . . . . ?
C17B N7B C18B C21B 60.3(6) . . . . ?
K1 N7B C18B C21B -179.3(3) . . . . ?
C17B N7B C18B C20B -61.9(6) . . . . ?
K1 N7B C18B C20B 58.4(5) . . . . ?
C17B N6B K1 O1H -24.3(3) . . . . ?
C16B N6B K1 O1H 91.0(3) . . . . ?
Zn1B N6B K1 O1H -154.03(15) . . . . ?
C17B N6B K1 O1G' -121.9(3) . . . . ?
C16B N6B K1 O1G' -6.6(3) . . . . ?
Zn1B N6B K1 O1G' 108.38(14) . . . . ?
C17B N6B K1 O1G -121.9(3) . . . . ?
C16B N6B K1 O1G -6.6(3) . . . . ?
Zn1B N6B K1 O1G 108.38(14) . . . . ?
C17B N6B K1 N5B 111.9(2) . . . . ?
C16B N6B K1 N5B -132.8(3) . . . . ?
Zn1B N6B K1 N5B -17.85(12) . . . . ?
C17B N6B K1 N7B 29.2(2) . . . . ?
C16B N6B K1 N7B 144.5(3) . . . . ?
Zn1B N6B K1 N7B -100.5(2) . . . . ?
C17B N6B K1 C10B 138.7(3) . . . . ?
C16B N6B K1 C10B -106.1(3) . . . . ?
Zn1B N6B K1 C10B 8.94(13) . . . . ?
C17B N6B K1 N4B 149.6(3) . . . . ?
C16B N6B K1 N4B -95.1(3) . . . . ?
Zn1B N6B K1 N4B 19.89(10) . . . . ?
C17B N6B K1 C17B 0.000(4) . . . . ?
C16B N6B K1 C17B 115.3(4) . . . . ?
Zn1B N6B K1 C17B -129.8(3) . . . . ?
C17B N6B K1 C1G -118.3(4) . . . . ?
C16B N6B K1 C1G -3.0(4) . . . . ?
Zn1B N6B K1 C1G 112.0(3) . . . . ?
C17B N6B K1 Zn1B 129.8(3) . . . . ?
C16B N6B K1 Zn1B -115.0(3) . . . . ?
Zn1B N6B K1 Zn1B 0.0 . . . . ?
C10B N5B K1 O1H -132.5(3) . . . . ?
C11B N5B K1 O1H -7.9(4) . . . . ?
C10B N5B K1 O1G' -21.6(3) . . . . ?
C11B N5B K1 O1G' 103.0(4) . . . . ?
C10B N5B K1 O1G -21.6(3) . . . . ?
C11B N5B K1 O1G 103.0(4) . . . . ?
C10B N5B K1 N6B 86.5(3) . . . . ?
C11B N5B K1 N6B -148.9(4) . . . . ?
C10B N5B K1 N7B 131.8(3) . . . . ?
C11B N5B K1 N7B -103.6(4) . . . . ?
C10B N5B K1 C10B 0.0 . . . . ?
C11B N5B K1 C10B 124.6(5) . . . . ?
C10B N5B K1 N4B 32.2(2) . . . . ?
C11B N5B K1 N4B 156.8(4) . . . . ?
C10B N5B K1 C17B 110.5(3) . . . . ?
C11B N5B K1 C17B -124.9(4) . . . . ?
C10B N5B K1 C1G -43.1(4) . . . . ?
C11B N5B K1 C1G 81.5(5) . . . . ?
C10B N5B K1 Zn1B 74.3(2) . . . . ?
C11B N5B K1 Zn1B -161.1(4) . . . . ?
C17B N7B K1 O1H 112.6(3) . . . . ?
C18B N7B K1 O1H -21.2(4) . . . . ?
C17B N7B K1 O1G' 18.3(3) . . . . ?
C18B N7B K1 O1G' -115.5(4) . . . . ?
C17B N7B K1 O1G 18.3(3) . . . . ?
C18B N7B K1 O1G -115.5(4) . . . . ?
C17B N7B K1 N6B -28.2(2) . . . . ?
C18B N7B K1 N6B -162.0(4) . . . . ?
C17B N7B K1 N5B -127.0(2) . . . . ?
C18B N7B K1 N5B 99.2(4) . . . . ?
C17B N7B K1 C10B -106.5(3) . . . . ?
C18B N7B K1 C10B 119.7(4) . . . . ?
C17B N7B K1 N4B -82.5(2) . . . . ?
C18B N7B K1 N4B 143.7(4) . . . . ?
C17B N7B K1 C17B 0.000(4) . . . . ?
C18B N7B K1 C17B -133.8(5) . . . . ?
C17B N7B K1 C1G 43.9(7) . . . . ?
C18B N7B K1 C1G -89.8(7) . . . . ?
C17B N7B K1 Zn1B -70.3(2) . . . . ?
C18B N7B K1 Zn1B 156.0(4) . . . . ?
O3B C10B K1 O1H -51.4(4) . . . . ?
N4B C10B K1 O1H -174.9(2) . . . . ?
N5B C10B K1 O1H 65.4(3) . . . . ?
O3B C10B K1 O1G' 45.1(3) . . . . ?
N4B C10B K1 O1G' -78.4(3) . . . . ?
N5B C10B K1 O1G' 162.0(3) . . . . ?
O3B C10B K1 O1G 45.1(3) . . . . ?
N4B C10B K1 O1G -78.4(3) . . . . ?
N5B C10B K1 O1G 162.0(3) . . . . ?
O3B C10B K1 N6B 147.7(3) . . . . ?
N4B C10B K1 N6B 24.2(3) . . . . ?
N5B C10B K1 N6B -95.4(3) . . . . ?
O3B C10B K1 N5B -116.9(5) . . . . ?
N4B C10B K1 N5B 119.6(4) . . . . ?
N5B C10B K1 N5B 0.0 . . . . ?
O3B C10B K1 N7B -167.6(3) . . . . ?
N4B C10B K1 N7B 68.9(3) . . . . ?
N5B C10B K1 N7B -50.8(3) . . . . ?
O3B C10B K1 N4B 123.5(5) . . . . ?
N4B C10B K1 N4B 0.000(1) . . . . ?
N5B C10B K1 N4B -119.6(4) . . . . ?
O3B C10B K1 C17B 165.3(3) . . . . ?
N4B C10B K1 C17B 41.8(3) . . . . ?
N5B C10B K1 C17B -77.8(3) . . . . ?
O3B C10B K1 C1G 26.5(4) . . . . ?
N4B C10B K1 C1G -97.0(4) . . . . ?
N5B C10B K1 C1G 143.3(3) . . . . ?
O3B C10B K1 Zn1B 154.1(4) . . . . ?
N4B C10B K1 Zn1B 30.6(2) . . . . ?
N5B C10B K1 Zn1B -89.1(3) . . . . ?
C10B N4B K1 O1H 11.0(5) . . . . ?
C9B N4B K1 O1H -100.0(5) . . . . ?
Zn1B N4B K1 O1H 145.1(4) . . . . ?
C10B N4B K1 O1G' 104.2(3) . . . . ?
C9B N4B K1 O1G' -6.8(3) . . . . ?
Zn1B N4B K1 O1G' -121.79(14) . . . . ?
C10B N4B K1 O1G 104.2(3) . . . . ?
C9B N4B K1 O1G -6.8(3) . . . . ?
Zn1B N4B K1 O1G -121.79(14) . . . . ?
C10B N4B K1 N6B -154.1(3) . . . . ?
C9B N4B K1 N6B 94.9(3) . . . . ?
Zn1B N4B K1 N6B -20.05(10) . . . . ?
C10B N4B K1 N5B -33.7(3) . . . . ?
C9B N4B K1 N5B -144.7(3) . . . . ?
Zn1B N4B K1 N5B 100.4(2) . . . . ?
C10B N4B K1 N7B -115.7(3) . . . . ?
C9B N4B K1 N7B 133.3(2) . . . . ?
Zn1B N4B K1 N7B 18.35(12) . . . . ?
C10B N4B K1 C10B 0.000(1) . . . . ?
C9B N4B K1 C10B -111.0(4) . . . . ?
Zn1B N4B K1 C10B 134.0(3) . . . . ?
C10B N4B K1 C17B -141.6(3) . . . . ?
C9B N4B K1 C17B 107.4(3) . . . . ?
Zn1B N4B K1 C17B -7.59(13) . . . . ?
C10B N4B K1 C1G 87.9(3) . . . . ?
C9B N4B K1 C1G -23.1(3) . . . . ?
Zn1B N4B K1 C1G -138.0(2) . . . . ?
C10B N4B K1 Zn1B -134.0(3) . . . . ?
C9B N4B K1 Zn1B 115.0(3) . . . . ?
Zn1B N4B K1 Zn1B 0.0 . . . . ?
O4B C17B K1 O1H 41.9(4) . . . . ?
N6B C17B K1 O1H 160.5(2) . . . . ?
N7B C17B K1 O1H -72.0(3) . . . . ?
O4B C17B K1 O1G' -53.1(4) . . . . ?
N6B C17B K1 O1G' 65.5(3) . . . . ?
N7B C17B K1 O1G' -167.1(2) . . . . ?
O4B C17B K1 O1G -53.1(4) . . . . ?
N6B C17B K1 O1G 65.5(3) . . . . ?
N7B C17B K1 O1G -167.1(2) . . . . ?
O4B C17B K1 N6B -118.6(5) . . . . ?
N6B C17B K1 N6B 0.000(4) . . . . ?
N7B C17B K1 N6B 127.4(4) . . . . ?
O4B C17B K1 N5B 169.2(4) . . . . ?
N6B C17B K1 N5B -72.1(2) . . . . ?
N7B C17B K1 N5B 55.3(2) . . . . ?
O4B C17B K1 N7B 113.9(5) . . . . ?
N6B C17B K1 N7B -127.4(4) . . . . ?
N7B C17B K1 N7B 0.000(4) . . . . ?
O4B C17B K1 C10B -163.8(4) . . . . ?
N6B C17B K1 C10B -45.1(3) . . . . ?
N7B C17B K1 C10B 82.3(3) . . . . ?
O4B C17B K1 N4B -146.9(4) . . . . ?
N6B C17B K1 N4B -28.3(2) . . . . ?
N7B C17B K1 N4B 99.1(2) . . . . ?
O4B C17B K1 C1G -40.3(6) . . . . ?
N6B C17B K1 C1G 78.4(5) . . . . ?
N7B C17B K1 C1G -154.2(4) . . . . ?
O4B C17B K1 Zn1B -152.4(4) . . . . ?
N6B C17B K1 Zn1B -33.7(2) . . . . ?
N7B C17B K1 Zn1B 93.7(2) . . . . ?
O1B Zn1B K1 O1H -45.5(3) . . . . ?
N2B Zn1B K1 O1H 93.8(10) . . . . ?
N4B Zn1B K1 O1H -151.9(3) . . . . ?
N6B Zn1B K1 O1H 60.7(3) . . . . ?
N1B Zn1B K1 O1H 134.1(3) . . . . ?
O1B Zn1B K1 O1G' 171.43(15) . . . . ?
N2B Zn1B K1 O1G' -49.3(9) . . . . ?
N4B Zn1B K1 O1G' 65.0(2) . . . . ?
N6B Zn1B K1 O1G' -82.4(2) . . . . ?
N1B Zn1B K1 O1G' -9.01(15) . . . . ?
O1B Zn1B K1 O1G 171.43(15) . . . . ?
N2B Zn1B K1 O1G -49.3(9) . . . . ?
N4B Zn1B K1 O1G 65.0(2) . . . . ?
N6B Zn1B K1 O1G -82.4(2) . . . . ?
N1B Zn1B K1 O1G -9.01(15) . . . . ?
O1B Zn1B K1 N6B -106.16(14) . . . . ?
N2B Zn1B K1 N6B 33.1(9) . . . . ?
N4B Zn1B K1 N6B 147.4(2) . . . . ?
N6B Zn1B K1 N6B 0.0 . . . . ?
N1B Zn1B K1 N6B 73.40(14) . . . . ?
O1B Zn1B K1 N5B 53.27(13) . . . . ?
N2B Zn1B K1 N5B -167.5(9) . . . . ?
N4B Zn1B K1 N5B -53.14(14) . . . . ?
N6B Zn1B K1 N5B 159.43(14) . . . . ?
N1B Zn1B K1 N5B -127.17(13) . . . . ?
O1B Zn1B K1 N7B -52.64(12) . . . . ?
N2B Zn1B K1 N7B 86.6(9) . . . . ?
N4B Zn1B K1 N7B -159.05(14) . . . . ?
N6B Zn1B K1 N7B 53.52(13) . . . . ?
N1B Zn1B K1 N7B 126.92(12) . . . . ?
O1B Zn1B K1 C10B 84.53(14) . . . . ?
N2B Zn1B K1 C10B -136.2(9) . . . . ?
N4B Zn1B K1 C10B -21.9(2) . . . . ?
N6B Zn1B K1 C10B -169.3(2) . . . . ?
N1B Zn1B K1 C10B -95.91(14) . . . . ?
O1B Zn1B K1 N4B 106.41(14) . . . . ?
N2B Zn1B K1 N4B -114.3(9) . . . . ?
N4B Zn1B K1 N4B 0.000(1) . . . . ?
N6B Zn1B K1 N4B -147.4(2) . . . . ?
N1B Zn1B K1 N4B -74.03(14) . . . . ?
O1B Zn1B K1 C17B -82.78(13) . . . . ?
N2B Zn1B K1 C17B 56.5(9) . . . . ?
N4B Zn1B K1 C17B 170.8(2) . . . . ?
N6B Zn1B K1 C17B 23.38(14) . . . . ?
N1B Zn1B K1 C17B 96.78(13) . . . . ?
O1B Zn1B K1 C1G 161.0(3) . . . . ?
N2B Zn1B K1 C1G -59.7(10) . . . . ?
N4B Zn1B K1 C1G 54.6(3) . . . . ?
N6B Zn1B K1 C1G -92.8(3) . . . . ?
N1B Zn1B K1 C1G -19.4(3) . . . . ?
C10A N4A K2 O1J' 14.9(4) . . . . ?
C9A N4A K2 O1J' -100.1(4) . . . . ?
Zn1A N4A K2 O1J' 145.9(3) . . . . ?
C10A N4A K2 O1K' 102.1(3) . . . . ?
C9A N4A K2 O1K' -12.9(3) . . . . ?
Zn1A N4A K2 O1K' -126.9(2) . . . . ?
C10A N4A K2 N5A -30.6(2) . . . . ?
C9A N4A K2 N5A -145.6(3) . . . . ?
Zn1A N4A K2 N5A 100.42(15) . . . . ?
C10A N4A K2 N6A -150.5(2) . . . . ?
C9A N4A K2 N6A 94.5(3) . . . . ?
Zn1A N4A K2 N6A -19.48(10) . . . . ?
C10A N4A K2 N7A -112.2(2) . . . . ?
C9A N4A K2 N7A 132.8(3) . . . . ?
Zn1A N4A K2 N7A 18.78(12) . . . . ?
C10A N4A K2 C17A -138.8(3) . . . . ?
C9A N4A K2 C17A 106.2(3) . . . . ?
Zn1A N4A K2 C17A -7.80(13) . . . . ?
C10A N4A K2 C10A 0.0 . . . . ?
C9A N4A K2 C10A -115.0(4) . . . . ?
Zn1A N4A K2 C10A 131.0(3) . . . . ?
C10A N4A K2 Zn1A -131.0(3) . . . . ?
C9A N4A K2 Zn1A 114.0(3) . . . . ?
Zn1A N4A K2 Zn1A 0.0 . . . . ?
C10A N5A K2 O1J' -126.6(3) . . . . ?
C11A N5A K2 O1J' 2.9(4) . . . . ?
C10A N5A K2 O1K' -29.5(3) . . . . ?
C11A N5A K2 O1K' 100.0(4) . . . . ?
C10A N5A K2 N4A 29.0(2) . . . . ?
C11A N5A K2 N4A 158.5(4) . . . . ?
C10A N5A K2 N6A 84.3(2) . . . . ?
C11A N5A K2 N6A -146.2(3) . . . . ?
C10A N5A K2 N7A 129.1(2) . . . . ?
C11A N5A K2 N7A -101.4(4) . . . . ?
C10A N5A K2 C17A 108.7(2) . . . . ?
C11A N5A K2 C17A -121.8(4) . . . . ?
C10A N5A K2 C10A 0.000(2) . . . . ?
C11A N5A K2 C10A 129.5(5) . . . . ?
C10A N5A K2 Zn1A 70.8(2) . . . . ?
C11A N5A K2 Zn1A -159.7(4) . . . . ?
C17A N6A K2 O1J' -14.8(4) . . . . ?
C16A N6A K2 O1J' 97.5(3) . . . . ?
Zn1A N6A K2 O1J' -147.6(2) . . . . ?
C17A N6A K2 O1K' -122.6(3) . . . . ?
C16A N6A K2 O1K' -10.3(3) . . . . ?
Zn1A N6A K2 O1K' 104.65(15) . . . . ?
C17A N6A K2 N4A 152.1(3) . . . . ?
C16A N6A K2 N4A -95.5(3) . . . . ?
Zn1A N6A K2 N4A 19.39(10) . . . . ?
C17A N6A K2 N5A 112.8(3) . . . . ?
C16A N6A K2 N5A -134.9(3) . . . . ?
Zn1A N6A K2 N5A -19.99(12) . . . . ?
C17A N6A K2 N7A 31.9(3) . . . . ?
C16A N6A K2 N7A 144.2(3) . . . . ?
Zn1A N6A K2 N7A -100.9(2) . . . . ?
C17A N6A K2 C17A 0.000(1) . . . . ?
C16A N6A K2 C17A 112.3(4) . . . . ?
Zn1A N6A K2 C17A -132.7(3) . . . . ?
C17A N6A K2 C10A 139.8(3) . . . . ?
C16A N6A K2 C10A -107.9(3) . . . . ?
Zn1A N6A K2 C10A 7.02(12) . . . . ?
C17A N6A K2 Zn1A 132.7(3) . . . . ?
C16A N6A K2 Zn1A -114.9(3) . . . . ?
Zn1A N6A K2 Zn1A 0.0 . . . . ?
C17A N7A K2 O1J' 121.6(3) . . . . ?
C18A N7A K2 O1J' -7.9(5) . . . . ?
C17A N7A K2 O1K' 15.3(4) . . . . ?
C18A N7A K2 O1K' -114.2(5) . . . . ?
C17A N7A K2 N4A -85.5(3) . . . . ?
C18A N7A K2 N4A 145.0(4) . . . . ?
C17A N7A K2 N5A -131.6(3) . . . . ?
C18A N7A K2 N5A 98.9(4) . . . . ?
C17A N7A K2 N6A -30.6(2) . . . . ?
C18A N7A K2 N6A -160.1(5) . . . . ?
C17A N7A K2 C17A 0.0 . . . . ?
C18A N7A K2 C17A -129.5(6) . . . . ?
C17A N7A K2 C10A -110.1(3) . . . . ?
C18A N7A K2 C10A 120.4(4) . . . . ?
C17A N7A K2 Zn1A -72.9(3) . . . . ?
C18A N7A K2 Zn1A 157.7(5) . . . . ?
O4A C17A K2 O1J' 47.8(4) . . . . ?
N6A C17A K2 O1J' 169.8(3) . . . . ?
N7A C17A K2 O1J' -67.4(3) . . . . ?
O4A C17A K2 O1K' -54.8(4) . . . . ?
N6A C17A K2 O1K' 67.1(3) . . . . ?
N7A C17A K2 O1K' -170.0(3) . . . . ?
O4A C17A K2 N4A -148.1(3) . . . . ?
N6A C17A K2 N4A -26.2(3) . . . . ?
N7A C17A K2 N4A 96.7(3) . . . . ?
O4A C17A K2 N5A 166.1(3) . . . . ?
N6A C17A K2 N5A -72.0(3) . . . . ?
N7A C17A K2 N5A 50.9(3) . . . . ?
O4A C17A K2 N6A -121.9(5) . . . . ?
N6A C17A K2 N6A 0.000(1) . . . . ?
N7A C17A K2 N6A 122.8(4) . . . . ?
O4A C17A K2 N7A 115.2(5) . . . . ?
N6A C17A K2 N7A -122.8(4) . . . . ?
N7A C17A K2 N7A 0.0 . . . . ?
O4A C17A K2 C10A -166.1(3) . . . . ?
N6A C17A K2 C10A -44.2(3) . . . . ?
N7A C17A K2 C10A 78.7(3) . . . . ?
O4A C17A K2 Zn1A -153.7(4) . . . . ?
N6A C17A K2 Zn1A -31.7(2) . . . . ?
N7A C17A K2 Zn1A 91.1(3) . . . . ?
O3A C10A K2 O1J' -49.7(4) . . . . ?
N4A C10A K2 O1J' -170.4(3) . . . . ?
N5A C10A K2 O1J' 63.9(3) . . . . ?
O3A C10A K2 O1K' 41.1(4) . . . . ?
N4A C10A K2 O1K' -79.6(3) . . . . ?
N5A C10A K2 O1K' 154.7(3) . . . . ?
O3A C10A K2 N4A 120.7(5) . . . . ?
N4A C10A K2 N4A 0.0 . . . . ?
N5A C10A K2 N4A -125.7(4) . . . . ?
O3A C10A K2 N5A -113.6(5) . . . . ?
N4A C10A K2 N5A 125.7(4) . . . . ?
N5A C10A K2 N5A 0.000(2) . . . . ?
O3A C10A K2 N6A 148.4(4) . . . . ?
N4A C10A K2 N6A 27.7(2) . . . . ?
N5A C10A K2 N6A -98.0(2) . . . . ?
O3A C10A K2 N7A -167.0(4) . . . . ?
N4A C10A K2 N7A 72.3(2) . . . . ?
N5A C10A K2 N7A -53.4(2) . . . . ?
O3A C10A K2 C17A 166.0(3) . . . . ?
N4A C10A K2 C17A 45.3(3) . . . . ?
N5A C10A K2 C17A -80.4(3) . . . . ?
O3A C10A K2 Zn1A 153.5(4) . . . . ?
N4A C10A K2 Zn1A 32.7(2) . . . . ?
N5A C10A K2 Zn1A -92.9(2) . . . . ?
O1A Zn1A K2 O1J' -6.9(4) . . . . ?
N2A Zn1A K2 O1J' -150.4(9) . . . . ?
N4A Zn1A K2 O1J' -112.7(4) . . . . ?
N6A Zn1A K2 O1J' 98.9(4) . . . . ?
N1A Zn1A K2 O1J' 173.1(4) . . . . ?
O1A Zn1A K2 O1K' 165.5(2) . . . . ?
N2A Zn1A K2 O1K' 21.9(9) . . . . ?
N4A Zn1A K2 O1K' 59.7(2) . . . . ?
N6A Zn1A K2 O1K' -88.8(2) . . . . ?
N1A Zn1A K2 O1K' -14.5(2) . . . . ?
O1A Zn1A K2 N4A 105.78(14) . . . . ?
N2A Zn1A K2 N4A -37.8(9) . . . . ?
N4A Zn1A K2 N4A 0.000(1) . . . . ?
N6A Zn1A K2 N4A -148.4(2) . . . . ?
N1A Zn1A K2 N4A -74.23(14) . . . . ?
O1A Zn1A K2 N5A 51.56(12) . . . . ?
N2A Zn1A K2 N5A -92.0(9) . . . . ?
N4A Zn1A K2 N5A -54.21(13) . . . . ?
N6A Zn1A K2 N5A 157.34(14) . . . . ?
N1A Zn1A K2 N5A -128.44(12) . . . . ?
O1A Zn1A K2 N6A -105.78(14) . . . . ?
N2A Zn1A K2 N6A 110.7(9) . . . . ?
N4A Zn1A K2 N6A 148.4(2) . . . . ?
N6A Zn1A K2 N6A 0.0 . . . . ?
N1A Zn1A K2 N6A 74.22(15) . . . . ?
O1A Zn1A K2 N7A -52.82(12) . . . . ?
N2A Zn1A K2 N7A 163.6(9) . . . . ?
N4A Zn1A K2 N7A -158.60(14) . . . . ?
N6A Zn1A K2 N7A 52.96(14) . . . . ?
N1A Zn1A K2 N7A 127.18(13) . . . . ?
O1A Zn1A K2 C17A -83.53(13) . . . . ?
N2A Zn1A K2 C17A 132.9(9) . . . . ?
N4A Zn1A K2 C17A 170.70(15) . . . . ?
N6A Zn1A K2 C17A 22.25(15) . . . . ?
N1A Zn1A K2 C17A 96.47(14) . . . . ?
O1A Zn1A K2 C10A 82.64(13) . . . . ?
N2A Zn1A K2 C10A -60.9(9) . . . . ?
N4A Zn1A K2 C10A -23.14(14) . . . . ?
N6A Zn1A K2 C10A -171.58(15) . . . . ?
N1A Zn1A K2 C10A -97.37(14) . . . . ?
C10B O3B K3 O2A 158.9(26) . . . 4_656 ?
C10B O3B K3 O4B -63.5(26) . . . 1_545 ?
C10B O3B K3 O1F 57.1(26) . . . . ?
C3B O2B K4 O4A -90.4(7) . . . 1_565 ?
C3B O2B K4 O3A 46.9(7) . . . . ?
C3B O2B K4 O1I 161.3(7) . . . . ?
C3B O2B K4 O1I' 161.3(7) . . . . ?
C10A O3A K4 O4A -140.8(10) . . . 1_565 ?
C10A O3A K4 O2B 81.7(10) . . . . ?
C10A O3A K4 O1I -22.3(10) . . . . ?
C10A O3A K4 O1I' -22.3(10) . . . . ?
O1D C1D N1D C3D -5.0(13) . . . . ?
C2D C1D N1D C3D 175.9(8) . . . . ?
O1D C1D N1D C4D 179.7(7) . . . . ?
C2D C1D N1D C4D 0.6(12) . . . . ?
O1E C1E N1E C3E 7.0(12) . . . . ?
C2E C1E N1E C3E -177.8(7) . . . . ?
O1E C1E N1E C4E -178.1(7) . . . . ?
C2E C1E N1E C4E -2.9(11) . . . . ?
O3B K3 O1F C1F 119.6(7) . . . . ?
O2A K3 O1F C1F 0.1(8) 4_656 . . . ?
O4B K3 O1F C1F -118.2(7) 1_545 . . . ?
K3 O1F C1F N1F -85.4(10) . . . . ?
K3 O1F C1F C2F 95.9(8) . . . . ?
O1F C1F N1F C4F -178.6(7) . . . . ?
C2F C1F N1F C4F 0.2(11) . . . . ?
O1F C1F N1F C3F 7.2(11) . . . . ?
C2F C1F N1F C3F -174.1(6) . . . . ?
O1H K1 O1G C1G 41.0(9) . . . . ?
O1G' K1 O1G C1G 0.0(1000) . . . . ?
N6B K1 O1G C1G 170.2(9) . . . . ?
N5B K1 O1G C1G -85.2(9) . . . . ?
N7B K1 O1G C1G 138.1(9) . . . . ?
C10B K1 O1G C1G -94.9(9) . . . . ?
N4B K1 O1G C1G -120.1(9) . . . . ?
C17B K1 O1G C1G 146.8(9) . . . . ?
C1G K1 O1G C1G 0.000(15) . . . . ?
Zn1B K1 O1G C1G -152.6(9) . . . . ?
K1 O1G C1G N1G -146.0(15) . . . . ?
K1 O1G C1G C2G 28.1(28) . . . . ?
K1 O1G C1G K1 0.000(8) . . . . ?
O1H K1 C1G O1G -137.1(9) . . . . ?
O1G' K1 C1G O1G 0.00(2) . . . . ?
O1G K1 C1G O1G 0.00(2) . . . . ?
N6B K1 C1G O1G -11.1(10) . . . . ?
N5B K1 C1G O1G 106.3(8) . . . . ?
N7B K1 C1G O1G -63.2(13) . . . . ?
C10B K1 C1G O1G 88.1(9) . . . . ?
N4B K1 C1G O1G 62.0(9) . . . . ?
C17B K1 C1G O1G -40.0(11) . . . . ?
Zn1B K1 C1G O1G 32.4(10) . . . . ?
O1H K1 C1G N1G -76.0(24) . . . . ?
O1G' K1 C1G N1G 61.1(22) . . . . ?
O1G K1 C1G N1G 61.1(22) . . . . ?
N6B K1 C1G N1G 50.0(24) . . . . ?
N5B K1 C1G N1G 167.4(23) . . . . ?
N7B K1 C1G N1G -2.0(27) . . . . ?
C10B K1 C1G N1G 149.2(23) . . . . ?
N4B K1 C1G N1G 123.1(23) . . . . ?
C17B K1 C1G N1G 21.1(25) . . . . ?
Zn1B K1 C1G N1G 93.6(24) . . . . ?
O1H K1 C1G C2G 63.8(18) . . . . ?
O1G' K1 C1G C2G -159.1(21) . . . . ?
O1G K1 C1G C2G -159.1(21) . . . . ?
N6B K1 C1G C2G -170.2(18) . . . . ?
N5B K1 C1G C2G -52.8(18) . . . . ?
N7B K1 C1G C2G 137.7(18) . . . . ?
C10B K1 C1G C2G -71.0(18) . . . . ?
N4B K1 C1G C2G -97.2(18) . . . . ?
C17B K1 C1G C2G 160.9(18) . . . . ?
Zn1B K1 C1G C2G -126.7(18) . . . . ?
O1G C1G N1G C4G 176.7(23) . . . . ?
C2G C1G N1G C4G 1.5(33) . . . . ?
K1 C1G N1G C4G 137.0(25) . . . . ?
O1G C1G N1G C3G -5.4(26) . . . . ?
C2G C1G N1G C3G 179.4(15) . . . . ?
K1 C1G N1G C3G -45.1(31) . . . . ?
O1H K1 O1G' C1G' 2.0(12) . . . . ?
O1G K1 O1G' C1G' 0.0(1000) . . . . ?
N6B K1 O1G' C1G' 131.2(12) . . . . ?
N5B K1 O1G' C1G' -124.2(12) . . . . ?
N7B K1 O1G' C1G' 99.1(12) . . . . ?
C10B K1 O1G' C1G' -133.9(12) . . . . ?
N4B K1 O1G' C1G' -159.1(12) . . . . ?
C17B K1 O1G' C1G' 107.8(12) . . . . ?
C1G K1 O1G' C1G' -39.0(13) . . . . ?
Zn1B K1 O1G' C1G' 168.4(12) . . . . ?
K1 O1G' C1G' N1G' 56.9(18) . . . . ?
K1 O1G' C1G' C2G' -117.4(23) . . . . ?
O1G' C1G' N1G' C4G' -174.2(19) . . . . ?
C2G' C1G' N1G' C4G' 1.0(28) . . . . ?
O1G' C1G' N1G' C3G' 4.3(23) . . . . ?
C2G' C1G' N1G' C3G' 179.5(14) . . . . ?
O1G' K1 O1H C1H 20.9(7) . . . . ?
O1G K1 O1H C1H 20.9(7) . . . . ?
N6B K1 O1H C1H -83.1(7) . . . . ?
N5B K1 O1H C1H 150.0(7) . . . . ?
N7B K1 O1H C1H -118.5(7) . . . . ?
C10B K1 O1H C1H 121.6(7) . . . . ?
N4B K1 O1H C1H 114.8(7) . . . . ?
C17B K1 O1H C1H -93.6(7) . . . . ?
C1G K1 O1H C1H 33.4(7) . . . . ?
Zn1B K1 O1H C1H -124.8(7) . . . . ?
K1 O1H C1H N1H 52.2(12) . . . . ?
K1 O1H C1H C2H -134.0(7) . . . . ?
O1H C1H N1H C4H -176.2(6) . . . . ?
C2H C1H N1H C4H 9.4(11) . . . . ?
O1H C1H N1H C3H -5.4(11) . . . . ?
C2H C1H N1H C3H -179.8(6) . . . . ?
O4A K4 O1I C1I -139.9(14) 1_565 . . . ?
O2B K4 O1I C1I -25.8(14) . . . . ?
O3A K4 O1I C1I 98.2(14) . . . . ?
O1I' K4 O1I C1I 0.0(1000) . . . . ?
K4 O1I C1I N1I 112.4(16) . . . . ?
K4 O1I C1I C2I -71.5(31) . . . . ?
O1I C1I N1I C4I 176.5(19) . . . . ?
C2I C1I N1I C4I -0.2(28) . . . . ?
O1I C1I N1I C3I -5.8(26) . . . . ?
C2I C1I N1I C3I 177.5(14) . . . . ?
O4A K4 O1I' C1I' -65.9(10) 1_565 . . . ?
O2B K4 O1I' C1I' 48.2(10) . . . . ?
O3A K4 O1I' C1I' 172.2(9) . . . . ?
O1I K4 O1I' C1I' 0.0(1000) . . . . ?
K4 O1I' C1I' N1I' -139.4(10) . . . . ?
K4 O1I' C1I' C2I' 37.2(29) . . . . ?
O1I' C1I' N1I' C4I' 178.2(20) . . . . ?
C2I' C1I' N1I' C4I' 1.1(30) . . . . ?
O1I' C1I' N1I' C3I' 2.4(26) . . . . ?
C2I' C1I' N1I' C3I' -174.8(14) . . . . ?
O1K' K2 O1J' C1J' 32.5(8) . . . . ?
N4A K2 O1J' C1J' 120.9(8) . . . . ?
N5A K2 O1J' C1J' 153.7(8) . . . . ?
N6A K2 O1J' C1J' -81.6(9) . . . . ?
N7A K2 O1J' C1J' -114.0(8) . . . . ?
C17A K2 O1J' C1J' -88.7(8) . . . . ?
C10A K2 O1J' C1J' 128.4(8) . . . . ?
Zn1A K2 O1J' C1J' -154.6(7) . . . . ?
K2 O1J' C1J' N1J' 45.0(14) . . . . ?
K2 O1J' C1J' C2J' -141.6(7) . . . . ?
O1J' C1J' N1J' C4J' -177.8(7) . . . . ?
C2J' C1J' N1J' C4J' 8.2(12) . . . . ?
O1J' C1J' N1J' C3J' -5.1(12) . . . . ?
C2J' C1J' N1J' C3J' -179.0(6) . . . . ?
O1J' K2 O1K' C1K' 10.8(10) . . . . ?
N4A K2 O1K' C1K' -135.6(10) . . . . ?
N5A K2 O1K' C1K' -97.2(10) . . . . ?
N6A K2 O1K' C1K' 154.5(10) . . . . ?
N7A K2 O1K' C1K' 122.2(10) . . . . ?
C17A K2 O1K' C1K' 129.9(10) . . . . ?
C10A K2 O1K' C1K' -110.3(10) . . . . ?
Zn1A K2 O1K' C1K' -166.6(10) . . . . ?
K2 O1K' C1K' N1K' 47.2(20) . . . . ?
K2 O1K' C1K' C2K' -121.2(10) . . . . ?
O1K' C1K' N1K' C4K' -176.8(11) . . . . ?
C2K' C1K' N1K' C4K' -6.4(19) . . . . ?
O1K' C1K' N1K' C3K' 10.8(18) . . . . ?
C2K' C1K' N1K' C3K' -178.9(7) . . . . ?
